data_4117698
loop_
_publ_author_name
'Rana A. Bilbeisi'
'Jack K. Clegg'
'No\'emie Elgrishi'
'Xavier de Hatten'
'Marc Devillard'
'Boris Breiner'
'Prasenjit Mal'
'Jonathan R. Nitschke'

_publ_section_title
;
 Subcomponent Self-Assembly and Guest-Binding Properties of Face-Capped
 Fe4L48+ Capsules
;
_journal_name_full 'Journal of the American Chemical Society'
_journal_page_first 5110
_journal_page_last 5119
_journal_paper_doi 10.1021/ja2092272
_journal_volume 134
_journal_year 2012
_chemical_formula_moiety 'C144 H108 Fe4 N28, 8(C O3 F3 S), 27(C2 H3 N)'
_chemical_formula_sum 'C206 H189 F24 Fe4 N55 O24 S8'
_chemical_formula_weight 4755.00
_chemical_name_systematic
; 
 ? 
;
_space_group_IT_number 14
_symmetry_cell_setting monoclinic
_symmetry_Int_Tables_number 14
_symmetry_space_group_name_Hall '-P 2yn'
_symmetry_space_group_name_H-M 'P 1 21/n 1'
_atom_sites_solution_hydrogens geom
_atom_sites_solution_primary direct
_atom_sites_solution_secondary difmap
_audit_creation_method SHELXL-97
_cell_angle_alpha 90.00
_cell_angle_beta 95.494(2)
_cell_angle_gamma 90.00
_cell_formula_units_Z 4
_cell_length_a 19.6303(12)
_cell_length_b 32.402(2)
_cell_length_c 30.4210(17)
_cell_measurement_reflns_used 34160
_cell_measurement_temperature 120(2)
_cell_measurement_theta_max 26.02
_cell_measurement_theta_min 2.61
_cell_volume 19261(2)
_computing_cell_refinement 'DENZO (Otwinowski & Minor, 1997) & COLLECT (Hooft, R.W.W., 1998)'
_computing_data_collection 'COLLECT (Hooft, R.W.W., 1998)'
_computing_data_reduction 'DENZO (Otwinowski & Minor, 1997) & COLLECT (Hooft, R.W.W., 1998)'
_computing_molecular_graphics
;ORTEP-3 (Farrugia, 1997)
WINGX-32 (Farrugia, 1999) 
;
_computing_publication_material 'enCIFer 1.1 (CCDC, 2005)'
_computing_structure_refinement 'SHELXL-97 (Sheldrick, 1997)'
_computing_structure_solution 'SHELXS-97 (Sheldrick, 1990)'
_diffrn_ambient_temperature 120(2)
_diffrn_detector_area_resol_mean '4096x4096pixels / 62x62mm'
_diffrn_measured_fraction_theta_full 0.986
_diffrn_measured_fraction_theta_max 0.986
_diffrn_measurement_device_type 'Bruker-Nonius FR 591 APEX II CCD '
_diffrn_measurement_method '\f & \w scans'
_diffrn_radiation_monochromator '10cm confocal mirrors'
_diffrn_radiation_source 'rotating anode'
_diffrn_radiation_type MoK\a
_diffrn_radiation_wavelength 0.71073
_diffrn_reflns_av_R_equivalents 0.1399
_diffrn_reflns_av_sigmaI/netI 0.2387
_diffrn_reflns_limit_h_max 21
_diffrn_reflns_limit_h_min -21
_diffrn_reflns_limit_k_max 34
_diffrn_reflns_limit_k_min -34
_diffrn_reflns_limit_l_max 32
_diffrn_reflns_limit_l_min -32
_diffrn_reflns_number 104874
_diffrn_reflns_theta_full 22.50
_diffrn_reflns_theta_max 22.50
_diffrn_reflns_theta_min 2.94
_diffrn_standards_decay_% 0
_diffrn_standards_interval_count 0
_diffrn_standards_interval_time 0
_diffrn_standards_number 0
_exptl_absorpt_coefficient_mu 0.494
_exptl_absorpt_correction_T_max 1.00000
_exptl_absorpt_correction_T_min 0.786144
_exptl_absorpt_correction_type multi-scan
_exptl_absorpt_process_details 'SADABS 2007/2 (Sheldrick, G.M., 2007)'
_exptl_crystal_colour 'Dark Red'
_exptl_crystal_density_diffrn 1.640
_exptl_crystal_description Lath
_exptl_crystal_F_000 9800
_exptl_crystal_size_max 0.26
_exptl_crystal_size_mid 0.1
_exptl_crystal_size_min 0.04
_platon_squeeze_details
;
;
_refine_diff_density_max 2.609
_refine_diff_density_min -0.509
_refine_diff_density_rms 0.108
_refine_ls_extinction_method none
_refine_ls_goodness_of_fit_ref 0.899
_refine_ls_hydrogen_treatment constr
_refine_ls_matrix_type full
_refine_ls_number_parameters 1351
_refine_ls_number_reflns 24828
_refine_ls_number_restraints 55
_refine_ls_restrained_S_all 0.901
_refine_ls_R_factor_all 0.1965
_refine_ls_R_factor_gt 0.1190
_refine_ls_shift/su_max 0.000
_refine_ls_shift/su_mean 0.000
_refine_ls_structure_factor_coef Fsqd
_refine_ls_weighting_details 'calc w=1/[\s^2^(Fo^2^)+(0.1786P)^2^+0.0000P] where P=(Fo^2^+2Fc^2^)/3'
_refine_ls_weighting_scheme calc
_refine_ls_wR_factor_gt 0.2930
_refine_ls_wR_factor_ref 0.3281
_reflns_number_gt 9323
_reflns_number_total 24828
_reflns_threshold_expression >2sigma(I)
_cod_data_source_file ja2092272_si_001_2.cif
_cod_data_source_block 2
_cod_depositor_comments
;
The following automatic conversions were performed:
data name '_symmetry_intl_tables_number' replaced with
'_symmetry_Int_Tables_number' as specified in the replacement file
'/home/antanas/src/cod-tools/trunk/data/replacement-values/replacement_tags.lst'.

Automatic conversion script
Id: cif_correct_tags 4998 2017-03-02 13:24:31Z antanas 
;
_cod_database_code 4117698

loop_
_symmetry_equiv_pos_as_xyz
'x, y, z'
'-x+1/2, y+1/2, -z+1/2'
'-x, -y, -z'
'x-1/2, -y-1/2, z-1/2'

loop_
_atom_site_label
_atom_site_type_symbol
_atom_site_fract_x
_atom_site_fract_y
_atom_site_fract_z
_atom_site_U_iso_or_equiv
_atom_site_adp_type
_atom_site_occupancy
_atom_site_symmetry_multiplicity
_atom_site_calc_flag
_atom_site_refinement_flags
_atom_site_disorder_assembly
_atom_site_disorder_group
C1 C 0.3620(6) 0.0378(3) 0.3025(3) 0.051(3) Uani 1 1 d . . .
C2 C 0.4726(5) 0.0255(3) 0.3358(4) 0.055(3) Uani 1 1 d U . .
H2 H 0.5059 0.0286 0.3603 0.065 Uiso 1 1 calc R . .
C3 C 0.4880(6) 0.0016(4) 0.3005(4) 0.080(4) Uani 1 1 d . . .
H3 H 0.5321 -0.0107 0.3013 0.096 Uiso 1 1 calc R . .
C4 C 0.4405(6) -0.0052(4) 0.2633(3) 0.075(4) Uani 1 1 d . . .
H4 H 0.4507 -0.0213 0.2387 0.090 Uiso 1 1 calc R . .
C5 C 0.3781(7) 0.0136(4) 0.2660(4) 0.085(4) Uani 1 1 d . . .
H5 H 0.3438 0.0101 0.2420 0.102 Uiso 1 1 calc R . .
C6 C 0.3000(5) 0.0567(3) 0.3030(3) 0.049(3) Uani 1 1 d . . .
H6 H 0.2644 0.0547 0.2796 0.059 Uiso 1 1 calc R . .
C7 C 0.2314(5) 0.1012(3) 0.3434(3) 0.043(2) Uani 1 1 d . . .
C8 C 0.1856(6) 0.0882(3) 0.3712(3) 0.049(3) Uani 1 1 d . . .
H8 H 0.1955 0.0650 0.3898 0.059 Uiso 1 1 calc R . .
C9 C 0.1242(5) 0.1092(3) 0.3722(3) 0.052(3) Uani 1 1 d . . .
H9 H 0.0926 0.1015 0.3926 0.063 Uiso 1 1 calc R . .
C10 C 0.1094(5) 0.1422(3) 0.3423(3) 0.043(3) Uani 1 1 d . . .
C11 C 0.1553(5) 0.1553(3) 0.3165(3) 0.045(3) Uani 1 1 d . . .
H11 H 0.1464 0.1792 0.2987 0.054 Uiso 1 1 calc R . .
C12 C 0.2184(6) 0.1334(3) 0.3154(3) 0.061(3) Uani 1 1 d . . .
H12 H 0.2506 0.1413 0.2955 0.073 Uiso 1 1 calc R . .
C13 C 0.0274(5) 0.1842(3) 0.3845(3) 0.045(3) Uani 1 1 d . . .
C14 C 0.0759(6) 0.1900(3) 0.4193(5) 0.086(4) Uani 1 1 d . . .
H14 H 0.1208 0.1798 0.4171 0.103 Uiso 1 1 calc R . .
C15 C 0.0623(7) 0.2096(4) 0.4565(4) 0.086(4) Uani 1 1 d . . .
H15 H 0.0955 0.2111 0.4814 0.103 Uiso 1 1 calc R . .
C16 C -0.0010(7) 0.2274(3) 0.4574(4) 0.062(3) Uani 1 1 d . . .
C17 C -0.0532(5) 0.2217(3) 0.4222(3) 0.052(3) Uani 1 1 d . . .
H17 H -0.0977 0.2331 0.4225 0.063 Uiso 1 1 calc R . .
C18 C -0.0337(5) 0.1977(3) 0.3868(3) 0.054(3) Uani 1 1 d . . .
H18 H -0.0676 0.1911 0.3635 0.064 Uiso 1 1 calc R . .
C19 C -0.0034(8) 0.2305(4) 0.5340(5) 0.103(5) Uani 1 1 d . . .
H19 H 0.0139 0.2031 0.5363 0.124 Uiso 1 1 calc R A 1
C20 C -0.0201(9) 0.2535(6) 0.5710(6) 0.129(2) Uani 1 1 d . B 1
C21 C -0.0473(8) 0.3230(6) 0.5940(5) 0.129(2) Uani 1 1 d U B 1
H21 H -0.0519 0.3513 0.5864 0.154 Uiso 1 1 calc R B 1
C22 C -0.0490(8) 0.3071(6) 0.6419(5) 0.129(2) Uani 1 1 d U B 1
H22 H -0.0568 0.3251 0.6655 0.154 Uiso 1 1 calc R B 1
C23 C -0.0379(8) 0.2630(6) 0.6488(5) 0.129(2) Uani 1 1 d U B 1
H23 H -0.0411 0.2516 0.6773 0.154 Uiso 1 1 calc R B 1
C24 C -0.0236(8) 0.2385(6) 0.6161(5) 0.129(2) Uani 1 1 d . B 1
H24 H -0.0153 0.2101 0.6221 0.154 Uiso 1 1 calc R B 1
C25 C 0.0189(4) 0.1836(3) 0.3033(3) 0.040(2) Uani 1 1 d . . .
C26 C -0.0027(5) 0.1601(3) 0.2665(3) 0.048(3) Uani 1 1 d . . .
H26 H -0.0013 0.1308 0.2682 0.057 Uiso 1 1 calc R . .
C27 C -0.0261(5) 0.1791(3) 0.2279(3) 0.058(3) Uani 1 1 d . . .
H27 H -0.0452 0.1626 0.2040 0.069 Uiso 1 1 calc R . .
C28 C -0.0231(4) 0.2216(3) 0.2220(3) 0.042(3) Uani 1 1 d . . .
C29 C -0.0038(5) 0.2454(3) 0.2601(3) 0.052(3) Uani 1 1 d . . .
H29 H -0.0079 0.2746 0.2588 0.062 Uiso 1 1 calc R . .
C30 C 0.0207(5) 0.2268(3) 0.2986(3) 0.054(3) Uani 1 1 d . . .
H30 H 0.0392 0.2433 0.3227 0.064 Uiso 1 1 calc R . .
C31 C -0.1067(6) 0.2585(3) 0.1830(3) 0.053(3) Uani 1 1 d . . .
H31 H -0.1319 0.2565 0.2081 0.063 Uiso 1 1 calc R . .
C32 C -0.1351(6) 0.2823(4) 0.1425(3) 0.0658(13) Uani 1 1 d . . .
C33 C -0.1186(5) 0.2981(3) 0.0734(3) 0.0658(13) Uani 1 1 d . . .
H33 H -0.0892 0.2991 0.0503 0.079 Uiso 1 1 calc R . .
C34 C -0.1813(5) 0.3168(3) 0.0659(3) 0.0658(13) Uani 1 1 d . . .
H34 H -0.1958 0.3276 0.0375 0.079 Uiso 1 1 calc R . .
C35 C -0.2238(6) 0.3200(3) 0.0998(3) 0.0658(13) Uani 1 1 d U . .
H35 H -0.2674 0.3330 0.0958 0.079 Uiso 1 1 calc R . .
C36 C -0.1978(5) 0.3027(3) 0.1407(3) 0.0658(13) Uani 1 1 d . . .
H36 H -0.2223 0.3048 0.1661 0.079 Uiso 1 1 calc R . .
C37 C 0.5136(5) 0.1097(3) 0.4066(3) 0.058(3) Uani 1 1 d . . .
C38 C 0.4953(5) 0.0521(4) 0.4497(3) 0.067(3) Uani 1 1 d . . .
H38 H 0.4682 0.0294 0.4574 0.080 Uiso 1 1 calc R . .
C39 C 0.5593(6) 0.0569(4) 0.4695(4) 0.077(4) Uani 1 1 d . . .
H39 H 0.5755 0.0370 0.4910 0.093 Uiso 1 1 calc R . .
C40 C 0.6010(6) 0.0872(4) 0.4610(4) 0.075(4) Uani 1 1 d . . .
H40 H 0.6450 0.0900 0.4766 0.090 Uiso 1 1 calc R . .
C41 C 0.5772(5) 0.1148(3) 0.4283(3) 0.052(3) Uani 1 1 d . . .
H41 H 0.6051 0.1372 0.4210 0.063 Uiso 1 1 calc R . .
C42 C 0.4830(5) 0.1358(3) 0.3732(3) 0.057(3) Uani 1 1 d . . .
H42 H 0.5075 0.1589 0.3637 0.069 Uiso 1 1 calc R . .
C43 C 0.3939(5) 0.1572(3) 0.3230(3) 0.037(2) Uani 1 1 d . . .
C44 C 0.3826(4) 0.1461(3) 0.2791(3) 0.039(2) Uani 1 1 d . . .
H44 H 0.3878 0.1181 0.2706 0.046 Uiso 1 1 calc R . .
C45 C 0.3637(4) 0.1759(3) 0.2470(3) 0.046(3) Uani 1 1 d . . .
H45 H 0.3602 0.1689 0.2165 0.055 Uiso 1 1 calc R . .
C46 C 0.3500(5) 0.2161(3) 0.2603(3) 0.054(3) Uani 1 1 d . . .
C47 C 0.3585(5) 0.2267(3) 0.3038(3) 0.052(3) Uani 1 1 d . . .
H47 H 0.3494 0.2541 0.3129 0.062 Uiso 1 1 calc R . .
C48 C 0.3819(6) 0.1952(4) 0.3362(4) 0.076(4) Uani 1 1 d . . .
H48 H 0.3884 0.2020 0.3666 0.092 Uiso 1 1 calc R . .
C49 C 0.2601(4) 0.2366(3) 0.2036(3) 0.033(2) Uani 1 1 d . . .
C50 C 0.2133(6) 0.2154(4) 0.2271(3) 0.072(4) Uani 1 1 d . . .
H50 H 0.2242 0.2077 0.2571 0.086 Uiso 1 1 calc R . .
C51 C 0.1488(5) 0.2057(3) 0.2042(3) 0.062(3) Uani 1 1 d . . .
H51 H 0.1161 0.1909 0.2191 0.074 Uiso 1 1 calc R . .
C52 C 0.1332(5) 0.2166(3) 0.1629(3) 0.037(2) Uani 1 1 d . . .
C53 C 0.1798(6) 0.2386(3) 0.1398(3) 0.057(3) Uani 1 1 d . . .
H53 H 0.1676 0.2473 0.1103 0.069 Uiso 1 1 calc R . .
C54 C 0.2447(5) 0.2475(3) 0.1608(3) 0.045(3) Uani 1 1 d . . .
H54 H 0.2778 0.2611 0.1451 0.054 Uiso 1 1 calc R . .
C55 C 0.0561(5) 0.1702(3) 0.1318(3) 0.045(3) Uani 1 1 d . . .
H55 H 0.0911 0.1501 0.1366 0.054 Uiso 1 1 calc R . .
C56 C -0.0169(6) 0.1597(3) 0.1119(3) 0.055(3) Uani 1 1 d . . .
C57 C -0.1208(5) 0.1863(3) 0.0888(3) 0.047(3) Uani 1 1 d . . .
H57 H -0.1515 0.2090 0.0865 0.057 Uiso 1 1 calc R . .
C58 C -0.1455(5) 0.1489(4) 0.0748(3) 0.067(3) Uani 1 1 d . . .
H58 H -0.1905 0.1460 0.0605 0.080 Uiso 1 1 calc R . .
C59 C -0.1030(7) 0.1150(4) 0.0821(4) 0.082(4) Uani 1 1 d . . .
H59 H -0.1197 0.0879 0.0755 0.099 Uiso 1 1 calc R . .
C60 C -0.0352(6) 0.1209(4) 0.0993(4) 0.083(4) Uani 1 1 d . . .
H60 H -0.0034 0.0987 0.1021 0.100 Uiso 1 1 calc R . .
C61 C 0.3462(5) 0.2873(3) 0.2330(3) 0.039(2) Uani 1 1 d . . .
C62 C 0.4138(6) 0.2963(3) 0.2509(3) 0.062(3) Uani 1 1 d . . .
H62 H 0.4458 0.2744 0.2561 0.074 Uiso 1 1 calc R . .
C63 C 0.4339(5) 0.3358(3) 0.2606(3) 0.037(2) Uani 1 1 d . . .
H63 H 0.4796 0.3411 0.2725 0.045 Uiso 1 1 calc R . .
C64 C 0.3892(5) 0.3678(3) 0.2536(3) 0.059(3) Uani 1 1 d . . .
C65 C 0.3220(5) 0.3587(4) 0.2348(4) 0.067(3) Uani 1 1 d . . .
H65 H 0.2900 0.3805 0.2292 0.080 Uiso 1 1 calc R . .
C66 C 0.3022(6) 0.3188(3) 0.2244(4) 0.072(4) Uani 1 1 d . . .
H66 H 0.2573 0.3135 0.2111 0.086 Uiso 1 1 calc R . .
C67 C 0.3952(5) 0.4382(4) 0.2349(3) 0.056(3) Uani 1 1 d . . .
H67 H 0.3790 0.4309 0.2054 0.067 Uiso 1 1 calc R . .
C68 C 0.4085(5) 0.4801(3) 0.2469(4) 0.060(3) Uani 1 1 d . . .
C69 C 0.4473(6) 0.5261(3) 0.3031(4) 0.068(3) Uani 1 1 d . . .
H69 H 0.4658 0.5308 0.3327 0.082 Uiso 1 1 calc R . .
C70 C 0.4360(6) 0.5581(3) 0.2760(4) 0.078(4) Uani 1 1 d . . .
H70 H 0.4449 0.5854 0.2864 0.093 Uiso 1 1 calc R . .
C71 C 0.4110(6) 0.5510(4) 0.2321(5) 0.085(4) Uani 1 1 d . . .
H71 H 0.4037 0.5740 0.2130 0.102 Uiso 1 1 calc R . .
C72 C 0.3961(5) 0.5118(4) 0.2151(3) 0.058(3) Uani 1 1 d . . .
H72 H 0.3794 0.5069 0.1852 0.070 Uiso 1 1 calc R . .
C73 C 0.3084(5) 0.0433(3) 0.4508(3) 0.049(3) Uani 1 1 d . . .
C74 C 0.3471(5) -0.0086(4) 0.4086(3) 0.059(3) Uani 1 1 d . . .
H74 H 0.3722 -0.0181 0.3854 0.071 Uiso 1 1 calc R . .
C75 C 0.3165(6) -0.0386(3) 0.4327(4) 0.068(4) Uani 1 1 d . . .
H75 H 0.3202 -0.0669 0.4251 0.082 Uiso 1 1 calc R . .
C76 C 0.2818(6) -0.0277(4) 0.4668(4) 0.060(3) Uani 1 1 d . . .
H76 H 0.2603 -0.0476 0.4837 0.072 Uiso 1 1 calc R . .
C77 C 0.2788(5) 0.0142(4) 0.4762(3) 0.059(3) Uani 1 1 d . . .
H77 H 0.2558 0.0230 0.5007 0.071 Uiso 1 1 calc R . .
C78 C 0.3052(5) 0.0880(3) 0.4580(3) 0.047(3) Uani 1 1 d . . .
H78 H 0.2824 0.1000 0.4810 0.056 Uiso 1 1 calc R . .
C79 C 0.3330(4) 0.1547(3) 0.4364(3) 0.039(2) Uani 1 1 d . . .
C80 C 0.2678(5) 0.1712(3) 0.4313(3) 0.057(3) Uani 1 1 d U . .
H80 H 0.2288 0.1545 0.4233 0.068 Uiso 1 1 calc R . .
C81 C 0.2619(6) 0.2139(3) 0.4387(4) 0.061(3) Uani 1 1 d . . .
H81 H 0.2178 0.2259 0.4331 0.073 Uiso 1 1 calc R . .
C82 C 0.3117(5) 0.2379(3) 0.4524(3) 0.034(2) Uani 1 1 d . . .
C83 C 0.3765(5) 0.2203(3) 0.4574(3) 0.051(3) Uani 1 1 d . . .
H83 H 0.4150 0.2369 0.4669 0.061 Uiso 1 1 calc R . .
C84 C 0.3853(6) 0.1792(3) 0.4489(3) 0.052(3) Uani 1 1 d . . .
H84 H 0.4303 0.1680 0.4521 0.062 Uiso 1 1 calc R . .
C85 C 0.3419(5) 0.3087(3) 0.4326(3) 0.048(3) Uani 1 1 d U . .
C86 C 0.3321(6) 0.3066(4) 0.3886(4) 0.072(4) Uani 1 1 d . . .
H86 H 0.2986 0.2885 0.3747 0.086 Uiso 1 1 calc R . .
C87 C 0.3708(8) 0.3310(4) 0.3634(4) 0.101(5) Uani 1 1 d . . .
H87 H 0.3656 0.3291 0.3321 0.122 Uiso 1 1 calc R . .
C88 C 0.4160(5) 0.3575(3) 0.3838(3) 0.046(3) Uani 1 1 d . . .
C89 C 0.4240(7) 0.3620(4) 0.4288(4) 0.086(4) Uani 1 1 d U . .
H89 H 0.4572 0.3803 0.4427 0.104 Uiso 1 1 calc R . .
C90 C 0.3823(5) 0.3391(3) 0.4528(3) 0.054(3) Uani 1 1 d U . .
H90 H 0.3812 0.3442 0.4835 0.064 Uiso 1 1 calc R . .
C91 C 0.5185(6) 0.3699(3) 0.3572(3) 0.054(3) Uani 1 1 d U . .
H91 H 0.5320 0.3472 0.3758 0.064 Uiso 1 1 calc R . .
C92 C 0.5671(3) 0.3889(2) 0.3319(2) 0.065(3) Uani 1 1 d G . .
N18 N 0.5361(3) 0.4222(2) 0.3093(2) 0.0886(18) Uani 1 1 d G . .
C93 C 0.5724(3) 0.4453(2) 0.2809(2) 0.0886(18) Uani 1 1 d G . .
H93 H 0.5512 0.4681 0.2654 0.106 Uiso 1 1 calc R . .
C94 C 0.6397(3) 0.4350(2) 0.2750(2) 0.0886(18) Uani 1 1 d G . .
H94 H 0.6644 0.4508 0.2556 0.106 Uiso 1 1 calc R . .
C95 C 0.6707(3) 0.4017(3) 0.2977(3) 0.0886(18) Uani 1 1 d G . .
H95 H 0.7167 0.3946 0.2937 0.106 Uiso 1 1 calc R . .
C96 C 0.6344(4) 0.3786(2) 0.3261(2) 0.0886(18) Uani 1 1 d G . .
H96 H 0.6556 0.3558 0.3416 0.106 Uiso 1 1 calc R . .
C97 C 0.2404(6) 0.2947(4) 0.4741(4) 0.0668(13) Uani 1 1 d . . .
C98 C 0.2041(6) 0.2768(4) 0.5043(4) 0.0668(13) Uani 1 1 d . . .
H98 H 0.2245 0.2535 0.5192 0.080 Uiso 1 1 calc R . .
C99 C 0.1438(6) 0.2877(3) 0.5157(4) 0.0668(13) Uani 1 1 d . . .
H99 H 0.1219 0.2727 0.5372 0.080 Uiso 1 1 calc R . .
C100 C 0.1149(6) 0.3207(4) 0.4959(4) 0.0668(13) Uani 1 1 d . B .
C101 C 0.1468(6) 0.3429(3) 0.4623(4) 0.0668(13) Uani 1 1 d U . .
H101 H 0.1244 0.3652 0.4466 0.080 Uiso 1 1 calc R . .
C102 C 0.2087(6) 0.3308(3) 0.4543(4) 0.0668(13) Uani 1 1 d . . .
H102 H 0.2331 0.3467 0.4347 0.080 Uiso 1 1 calc R . .
C103 C 0.0428(7) 0.3748(5) 0.5103(4) 0.097(4) Uani 1 1 d . B .
H103 H 0.0829 0.3914 0.5121 0.117 Uiso 1 1 calc R . .
C104 C -0.0230(9) 0.3919(5) 0.5147(5) 0.108(2) Uani 1 1 d . B .
C105 C -0.1366(8) 0.3797(5) 0.5162(4) 0.108(2) Uani 1 1 d . B .
H105 H -0.1734 0.3606 0.5157 0.130 Uiso 1 1 calc R . .
C106 C -0.1479(8) 0.4207(5) 0.5199(4) 0.108(2) Uani 1 1 d . . .
H106 H -0.1940 0.4298 0.5194 0.130 Uiso 1 1 calc R . .
C107 C -0.0984(8) 0.4491(5) 0.5241(4) 0.108(2) Uani 1 1 d . . .
H107 H -0.1087 0.4773 0.5293 0.130 Uiso 1 1 calc R . .
C108 C -0.0303(8) 0.4361(5) 0.5206(4) 0.108(2) Uani 1 1 d . . .
H108 H 0.0074 0.4546 0.5220 0.130 Uiso 1 1 calc R . .
C109 C 0.0585(6) 0.2955(3) 0.0660(4) 0.063(3) Uani 1 1 d . . .
C110 C 0.0775(6) 0.3100(4) 0.0273(3) 0.061(3) Uani 1 1 d . . .
H110 H 0.0920 0.3378 0.0252 0.073 Uiso 1 1 calc R . .
C111 C 0.0759(6) 0.2846(4) -0.0091(4) 0.066(3) Uani 1 1 d . . .
H111 H 0.0960 0.2932 -0.0347 0.079 Uiso 1 1 calc R . .
C112 C 0.0448(6) 0.2462(5) -0.0080(4) 0.073(4) Uani 1 1 d . . .
H112 H 0.0400 0.2290 -0.0334 0.088 Uiso 1 1 calc R . .
C113 C 0.0201(5) 0.2335(4) 0.0326(3) 0.060(3) Uani 1 1 d . . .
H113 H 0.0006 0.2068 0.0345 0.072 Uiso 1 1 calc R . .
C114 C 0.0602(5) 0.3163(3) 0.1083(4) 0.053(3) Uani 1 1 d . . .
H114 H 0.0778 0.3435 0.1116 0.064 Uiso 1 1 calc R . .
C115 C 0.0484(5) 0.3188(3) 0.1830(3) 0.048(3) Uani 1 1 d . . .
C116 C 0.1098(6) 0.3143(4) 0.2076(3) 0.072(4) Uani 1 1 d . . .
H116 H 0.1427 0.2962 0.1971 0.086 Uiso 1 1 calc R . .
C117 C 0.1264(5) 0.3345(3) 0.2467(4) 0.062(3) Uani 1 1 d . . .
H117 H 0.1696 0.3310 0.2632 0.074 Uiso 1 1 calc R . .
C118 C 0.0763(5) 0.3608(3) 0.2611(4) 0.058(3) Uani 1 1 d . . .
C119 C 0.0153(6) 0.3640(3) 0.2381(3) 0.062(3) Uani 1 1 d . . .
H119 H -0.0187 0.3811 0.2488 0.074 Uiso 1 1 calc R . .
C120 C 0.0005(5) 0.3428(3) 0.1987(3) 0.057(3) Uani 1 1 d . . .
H120 H -0.0435 0.3452 0.1829 0.069 Uiso 1 1 calc R . .
C121 C 0.1576(2) 0.3987(2) 0.3144(2) 0.0570(12) Uani 1 1 d G . .
C122 C 0.1911(3) 0.4189(2) 0.28238(15) 0.0570(12) Uani 1 1 d G . .
H122 H 0.1698 0.4213 0.2531 0.068 Uiso 1 1 calc R . .
C123 C 0.2558(3) 0.4356(2) 0.29319(18) 0.0570(12) Uani 1 1 d G . .
H123 H 0.2787 0.4494 0.2713 0.068 Uiso 1 1 calc R . .
C124 C 0.2869(2) 0.4320(2) 0.3360(2) 0.0570(12) Uani 1 1 d G . .
C125 C 0.2535(3) 0.4118(2) 0.36802(15) 0.0570(12) Uani 1 1 d G . .
H125 H 0.2748 0.4094 0.3973 0.068 Uiso 1 1 calc R . .
C126 C 0.1888(3) 0.3951(2) 0.35720(17) 0.0570(12) Uani 1 1 d G . .
H126 H 0.1659 0.3813 0.3791 0.068 Uiso 1 1 calc R . .
C127 C 0.3609(6) 0.4692(3) 0.3846(3) 0.055(3) Uani 1 1 d . . .
H127 H 0.3227 0.4769 0.3997 0.066 Uiso 1 1 calc R . .
C128 C 0.4276(3) 0.4823(2) 0.3996(2) 0.051(3) Uani 1 1 d G . .
N25 N 0.4800(4) 0.46533(17) 0.37770(18) 0.0696(15) Uani 1 1 d G . .
C129 C 0.5477(3) 0.4750(2) 0.3912(2) 0.0696(15) Uani 1 1 d G . .
H129 H 0.5835 0.4634 0.3762 0.084 Uiso 1 1 calc R . .
C130 C 0.5632(3) 0.5016(2) 0.4266(2) 0.0696(15) Uani 1 1 d G . .
H130 H 0.6095 0.5082 0.4358 0.084 Uiso 1 1 calc R . .
C131 C 0.5109(4) 0.51859(19) 0.44845(18) 0.0696(15) Uani 1 1 d G . .
H131 H 0.5215 0.5368 0.4726 0.084 Uiso 1 1 calc R . .
C132 C 0.4431(3) 0.5089(2) 0.4350(2) 0.0696(15) Uani 1 1 d G . .
H132 H 0.4073 0.5206 0.4499 0.084 Uiso 1 1 calc R . .
C133 C 0.0509(5) 0.3661(3) 0.3384(3) 0.044(3) Uani 1 1 d . . .
C134 C 0.0123(6) 0.3922(3) 0.3581(4) 0.078(4) Uani 1 1 d . . .
H134 H 0.0113 0.4207 0.3507 0.094 Uiso 1 1 calc R . .
C135 C -0.0282(6) 0.3762(4) 0.3914(4) 0.073(3) Uani 1 1 d . . .
H135 H -0.0602 0.3936 0.4039 0.088 Uiso 1 1 calc R . .
C136 C -0.0211(5) 0.3371(4) 0.4048(3) 0.053(3) Uani 1 1 d . B .
C137 C 0.0289(7) 0.3119(4) 0.3881(4) 0.090(4) Uani 1 1 d . . .
H137 H 0.0381 0.2853 0.4004 0.108 Uiso 1 1 calc R . .
C138 C 0.0629(6) 0.3248(4) 0.3553(4) 0.072(4) Uani 1 1 d . . .
H138 H 0.0950 0.3072 0.3431 0.087 Uiso 1 1 calc R . .
C139 C -0.1256(7) 0.3153(3) 0.4194(4) 0.068(3) Uani 1 1 d . B .
H139 H -0.1392 0.3212 0.3893 0.082 Uiso 1 1 calc R . .
C140 C -0.1739(7) 0.3000(5) 0.4486(4) 0.104(5) Uani 1 1 d . B .
C141 C -0.1811(7) 0.2739(4) 0.5210(4) 0.095(4) Uani 1 1 d U B .
H141 H -0.1636 0.2702 0.5509 0.114 Uiso 1 1 calc R . .
C142 C -0.2552(7) 0.2615(5) 0.5029(6) 0.103(5) Uani 1 1 d . . .
H142 H -0.2820 0.2457 0.5211 0.124 Uiso 1 1 calc R . .
C143 C -0.2817(9) 0.2723(6) 0.4633(7) 0.142(7) Uani 1 1 d . . .
H143 H -0.3285 0.2667 0.4546 0.170 Uiso 1 1 calc R . .
C144 C -0.2425(7) 0.2914(4) 0.4347(5) 0.091(4) Uani 1 1 d . . .
H144 H -0.2615 0.2987 0.4059 0.109 Uiso 1 1 calc R . .
N1 N 0.4143(4) 0.0438(2) 0.3365(2) 0.049(2) Uani 1 1 d . . .
N2 N 0.2947(4) 0.0792(2) 0.3411(3) 0.046(2) Uani 1 1 d . . .
N3 N -0.0140(5) 0.2504(3) 0.4959(4) 0.078(3) Uani 1 1 d . B .
N4 N -0.0388(7) 0.2931(5) 0.5640(4) 0.129(2) Uani 1 1 d . . .
N5 N -0.0512(4) 0.2419(2) 0.1831(2) 0.038(2) Uani 1 1 d . . .
N6 N -0.0960(4) 0.2787(3) 0.1099(3) 0.0658(13) Uani 1 1 d . . .
N7 N 0.0414(4) 0.1641(2) 0.3437(3) 0.045(2) Uani 1 1 d . . .
N8 N 0.4698(4) 0.0792(2) 0.4193(2) 0.051(2) Uani 1 1 d . . .
N9 N 0.4213(4) 0.1283(2) 0.3554(2) 0.053(2) Uani 1 1 d . . .
N10 N 0.0654(4) 0.2068(3) 0.1409(2) 0.044(2) Uani 1 1 d . . .
N11 N -0.0555(4) 0.1936(2) 0.1057(2) 0.046(2) Uani 1 1 d . . .
N12 N 0.4057(4) 0.4108(3) 0.2646(3) 0.053(2) Uani 1 1 d . . .
N13 N 0.3447(4) 0.0324(2) 0.4147(3) 0.049(2) Uani 1 1 d . . .
N14 N 0.3274(4) 0.2462(2) 0.2265(2) 0.040(2) Uani 1 1 d . . .
N15 N 0.4328(4) 0.4860(3) 0.2895(3) 0.071(3) Uani 1 1 d . . .
N16 N 0.3368(4) 0.1100(2) 0.4297(3) 0.045(2) Uani 1 1 d . . .
N17 N 0.4634(4) 0.3817(2) 0.3556(2) 0.043(2) Uani 1 1 d U . .
N19 N 0.0448(5) 0.3354(3) 0.5036(3) 0.078(3) Uani 1 1 d . . .
N20 N -0.0726(7) 0.3665(4) 0.5132(4) 0.108(2) Uani 1 1 d . . .
N21 N 0.3035(4) 0.2816(2) 0.4600(2) 0.0381(19) Uani 1 1 d . . .
N22 N 0.0238(4) 0.2581(3) 0.0677(2) 0.056(3) Uani 1 1 d . . .
N23 N 0.0379(4) 0.2975(3) 0.1411(3) 0.047(2) Uani 1 1 d . . .
N24 N 0.3537(4) 0.4468(2) 0.3504(3) 0.051(2) Uani 1 1 d . . .
N26 N -0.0613(5) 0.3207(3) 0.4367(3) 0.068(3) Uani 1 1 d . . .
N27 N -0.1436(5) 0.2906(3) 0.4899(4) 0.082(3) Uani 1 1 d . . .
N28 N 0.0892(4) 0.3821(2) 0.3036(3) 0.051(2) Uani 1 1 d . . .
Fe1 Fe 0.37930(7) 0.07948(4) 0.38323(4) 0.0474(4) Uani 1 1 d . . .
Fe2 Fe -0.01120(7) 0.24592(4) 0.12561(4) 0.0453(4) Uani 1 1 d . . .
Fe3 Fe 0.44389(7) 0.43427(4) 0.32420(4) 0.0513(4) Uani 1 1 d . . .
Fe4 Fe -0.04575(9) 0.30835(6) 0.50005(5) 0.0743(6) Uani 1 1 d . B .

loop_
_atom_site_aniso_label
_atom_site_aniso_U_11
_atom_site_aniso_U_22
_atom_site_aniso_U_33
_atom_site_aniso_U_23
_atom_site_aniso_U_13
_atom_site_aniso_U_12
C1 0.077(9) 0.023(6) 0.056(7) -0.008(5) 0.022(6) 0.014(6)
C2 0.031(5) 0.049(6) 0.080(6) 0.008(5) -0.016(5) 0.022(5)
C3 0.060(8) 0.119(11) 0.061(7) -0.027(8) 0.002(6) 0.057(8)
C4 0.091(10) 0.076(9) 0.058(7) -0.018(6) 0.004(7) 0.043(8)
C5 0.088(10) 0.076(9) 0.085(9) -0.023(7) -0.022(7) 0.039(8)
C6 0.036(6) 0.070(8) 0.043(6) 0.005(6) 0.006(5) 0.026(6)
C7 0.033(6) 0.036(6) 0.059(7) 0.003(5) -0.003(5) 0.010(5)
C8 0.044(7) 0.029(6) 0.070(7) 0.023(5) -0.020(6) -0.010(5)
C9 0.048(7) 0.063(8) 0.047(6) 0.013(6) 0.005(5) -0.026(6)
C10 0.044(7) 0.027(6) 0.055(6) -0.004(5) -0.002(5) -0.019(5)
C11 0.032(6) 0.043(6) 0.057(6) 0.026(5) -0.004(5) -0.012(5)
C12 0.066(8) 0.072(9) 0.041(6) -0.019(6) -0.016(5) 0.019(7)
C13 0.028(6) 0.046(7) 0.061(7) -0.022(5) 0.008(5) -0.002(5)
C14 0.052(8) 0.054(8) 0.150(12) -0.048(8) 0.006(8) 0.000(6)
C15 0.101(11) 0.095(10) 0.066(8) -0.047(8) 0.026(7) 0.013(9)
C16 0.083(9) 0.045(7) 0.064(8) 0.005(6) 0.030(7) 0.007(7)
C17 0.041(6) 0.060(7) 0.052(6) -0.025(6) -0.017(5) 0.024(5)
C18 0.023(6) 0.068(8) 0.071(7) 0.014(6) 0.009(5) -0.011(6)
C19 0.144(14) 0.081(11) 0.082(10) 0.025(9) 0.001(9) 0.033(9)
C20 0.143(5) 0.137(6) 0.107(4) -0.005(5) 0.021(4) -0.004(5)
C21 0.143(5) 0.137(6) 0.107(4) -0.005(5) 0.021(4) -0.004(5)
C22 0.143(5) 0.137(6) 0.107(4) -0.005(5) 0.021(4) -0.004(5)
C23 0.143(5) 0.137(6) 0.107(4) -0.005(5) 0.021(4) -0.004(5)
C24 0.143(5) 0.137(6) 0.107(4) -0.005(5) 0.021(4) -0.004(5)
C25 0.031(6) 0.048(7) 0.039(6) -0.020(5) -0.003(4) 0.020(5)
C26 0.067(7) 0.029(6) 0.046(6) 0.018(5) 0.000(5) 0.027(5)
C27 0.079(8) 0.037(7) 0.059(7) -0.031(6) 0.023(6) 0.004(6)
C28 0.040(6) 0.030(6) 0.050(6) 0.014(5) -0.013(5) -0.003(5)
C29 0.082(8) 0.027(6) 0.042(6) -0.004(5) -0.017(5) -0.004(5)
C30 0.053(7) 0.053(8) 0.052(7) 0.006(6) -0.004(5) -0.032(6)
C31 0.075(8) 0.043(7) 0.045(6) 0.015(5) 0.029(6) 0.014(6)
C32 0.051(3) 0.080(3) 0.063(3) -0.007(3) -0.011(2) 0.010(2)
C33 0.051(3) 0.080(3) 0.063(3) -0.007(3) -0.011(2) 0.010(2)
C34 0.051(3) 0.080(3) 0.063(3) -0.007(3) -0.011(2) 0.010(2)
C35 0.051(3) 0.080(3) 0.063(3) -0.007(3) -0.011(2) 0.010(2)
C36 0.051(3) 0.080(3) 0.063(3) -0.007(3) -0.011(2) 0.010(2)
C37 0.054(7) 0.038(7) 0.079(8) 0.005(6) -0.017(6) 0.035(6)
C38 0.056(8) 0.070(8) 0.072(7) 0.030(7) -0.009(6) -0.002(6)
C39 0.072(9) 0.049(8) 0.102(9) 0.037(7) -0.047(7) -0.003(7)
C40 0.063(8) 0.052(8) 0.108(10) 0.020(7) 0.001(7) 0.004(7)
C41 0.037(6) 0.049(7) 0.069(7) 0.030(6) -0.009(5) -0.006(5)
C42 0.025(6) 0.078(8) 0.064(7) 0.000(6) -0.019(5) 0.006(6)
C43 0.043(6) 0.013(5) 0.053(6) -0.007(5) -0.005(5) 0.001(4)
C44 0.030(5) 0.042(6) 0.043(6) -0.017(5) -0.001(4) 0.002(5)
C45 0.034(6) 0.058(8) 0.042(6) 0.006(6) -0.015(5) -0.014(5)
C46 0.047(7) 0.055(8) 0.055(7) -0.014(6) -0.022(5) -0.009(6)
C47 0.093(8) 0.036(6) 0.026(6) 0.006(5) 0.002(5) 0.028(6)
C48 0.067(8) 0.098(11) 0.063(7) -0.025(8) -0.001(6) 0.001(8)
C49 0.029(6) 0.030(5) 0.040(6) 0.013(4) -0.001(5) 0.003(4)
C50 0.058(8) 0.115(11) 0.039(6) 0.013(7) -0.007(6) 0.021(8)
C51 0.043(7) 0.076(8) 0.066(7) 0.049(6) 0.002(6) 0.004(6)
C52 0.048(7) 0.034(6) 0.028(5) 0.019(5) -0.008(5) 0.005(5)
C53 0.080(8) 0.065(8) 0.024(5) 0.004(5) -0.014(6) 0.018(7)
C54 0.036(6) 0.052(7) 0.043(6) -0.004(5) -0.014(5) 0.005(5)
C55 0.053(7) 0.049(7) 0.032(5) -0.006(5) -0.010(5) 0.017(6)
C56 0.070(8) 0.029(6) 0.064(7) -0.026(5) -0.008(6) -0.004(6)
C57 0.033(6) 0.040(7) 0.069(7) -0.017(5) 0.001(5) 0.018(5)
C58 0.041(7) 0.073(9) 0.082(8) -0.025(7) -0.016(6) 0.014(7)
C59 0.113(12) 0.043(8) 0.089(9) -0.029(7) 0.004(8) -0.024(8)
C60 0.049(8) 0.106(12) 0.090(9) -0.027(8) -0.015(7) 0.010(7)
C61 0.058(7) 0.033(6) 0.030(5) 0.011(4) 0.018(5) -0.004(6)
C62 0.074(9) 0.046(8) 0.061(7) 0.021(6) -0.014(6) -0.023(6)
C63 0.038(6) 0.033(6) 0.040(5) 0.010(5) 0.004(4) 0.006(5)
C64 0.057(8) 0.054(8) 0.062(7) 0.010(6) -0.005(6) -0.002(6)
C65 0.015(6) 0.074(9) 0.107(9) -0.029(7) -0.013(6) 0.005(6)
C66 0.060(8) 0.038(7) 0.108(9) 0.000(7) -0.036(7) 0.011(6)
C67 0.058(7) 0.072(9) 0.037(6) 0.016(6) 0.003(5) 0.043(6)
C68 0.066(8) 0.033(7) 0.078(8) 0.007(6) -0.008(6) 0.029(6)
C69 0.101(10) 0.029(7) 0.074(8) -0.002(6) 0.007(7) -0.016(7)
C70 0.105(10) 0.021(7) 0.105(10) 0.023(7) -0.007(8) -0.007(6)
C71 0.052(8) 0.080(11) 0.119(12) 0.055(9) -0.010(7) -0.009(7)
C72 0.058(7) 0.047(7) 0.067(7) 0.018(6) -0.008(6) 0.004(6)
C73 0.049(7) 0.047(7) 0.047(6) 0.028(6) -0.019(5) -0.018(6)
C74 0.061(8) 0.073(9) 0.041(6) 0.009(6) -0.012(5) 0.014(7)
C75 0.075(9) 0.038(7) 0.083(9) 0.017(7) -0.041(7) -0.015(7)
C76 0.077(9) 0.056(9) 0.047(7) 0.025(6) 0.002(6) 0.034(7)
C77 0.060(8) 0.049(8) 0.070(7) 0.006(6) 0.011(6) 0.002(6)
C78 0.045(6) 0.031(7) 0.061(7) 0.009(5) -0.013(5) -0.021(5)
C79 0.019(5) 0.039(6) 0.057(6) -0.008(5) -0.002(4) 0.014(5)
C80 0.054(6) 0.040(6) 0.076(6) -0.004(5) 0.001(5) -0.028(5)
C81 0.062(8) 0.015(6) 0.104(9) -0.005(6) -0.006(6) 0.014(5)
C82 0.041(6) 0.026(6) 0.036(5) -0.026(4) 0.008(4) -0.012(5)
C83 0.032(6) 0.033(7) 0.090(8) -0.024(6) 0.016(5) -0.022(5)
C84 0.068(8) 0.028(6) 0.053(6) -0.002(5) -0.031(5) 0.008(6)
C85 0.056(7) 0.031(6) 0.056(7) 0.008(5) -0.001(5) -0.006(5)
C86 0.070(8) 0.096(10) 0.047(7) -0.017(7) -0.008(6) -0.013(7)
C87 0.152(13) 0.093(10) 0.067(8) -0.052(8) 0.052(9) -0.082(10)
C88 0.064(7) 0.028(6) 0.044(6) 0.003(5) 0.002(5) -0.019(5)
C89 0.128(11) 0.062(9) 0.073(9) 0.016(7) 0.028(7) -0.045(7)
C90 0.097(7) 0.049(6) 0.015(4) -0.005(4) 0.004(4) -0.036(5)
C91 0.060(6) 0.051(6) 0.051(5) 0.026(5) 0.011(5) -0.010(5)
C92 0.041(7) 0.091(9) 0.059(7) 0.016(6) -0.012(5) -0.013(6)
N18 0.056(3) 0.112(5) 0.099(4) 0.044(3) 0.011(3) -0.009(3)
C93 0.056(3) 0.112(5) 0.099(4) 0.044(3) 0.011(3) -0.009(3)
C94 0.056(3) 0.112(5) 0.099(4) 0.044(3) 0.011(3) -0.009(3)
C95 0.056(3) 0.112(5) 0.099(4) 0.044(3) 0.011(3) -0.009(3)
C96 0.056(3) 0.112(5) 0.099(4) 0.044(3) 0.011(3) -0.009(3)
C97 0.064(3) 0.060(3) 0.079(3) -0.004(3) 0.022(3) -0.002(3)
C98 0.064(3) 0.060(3) 0.079(3) -0.004(3) 0.022(3) -0.002(3)
C99 0.064(3) 0.060(3) 0.079(3) -0.004(3) 0.022(3) -0.002(3)
C100 0.064(3) 0.060(3) 0.079(3) -0.004(3) 0.022(3) -0.002(3)
C101 0.064(3) 0.060(3) 0.079(3) -0.004(3) 0.022(3) -0.002(3)
C102 0.064(3) 0.060(3) 0.079(3) -0.004(3) 0.022(3) -0.002(3)
C103 0.060(9) 0.103(13) 0.128(11) -0.016(10) 0.003(8) -0.027(9)
C104 0.100(5) 0.102(5) 0.124(4) -0.036(4) 0.024(4) 0.013(4)
C105 0.100(5) 0.102(5) 0.124(4) -0.036(4) 0.024(4) 0.013(4)
C106 0.100(5) 0.102(5) 0.124(4) -0.036(4) 0.024(4) 0.013(4)
C107 0.100(5) 0.102(5) 0.124(4) -0.036(4) 0.024(4) 0.013(4)
C108 0.100(5) 0.102(5) 0.124(4) -0.036(4) 0.024(4) 0.013(4)
C109 0.087(9) 0.039(7) 0.065(8) 0.004(6) 0.007(7) -0.010(7)
C110 0.090(9) 0.054(7) 0.039(6) 0.001(6) 0.015(6) -0.002(6)
C111 0.056(8) 0.081(10) 0.061(8) 0.000(7) 0.004(6) 0.040(7)
C112 0.044(7) 0.111(12) 0.061(8) -0.019(8) -0.014(6) 0.032(8)
C113 0.042(7) 0.097(9) 0.038(7) -0.005(7) -0.006(5) 0.026(6)
C114 0.047(7) 0.037(7) 0.072(8) -0.033(6) -0.010(6) 0.010(5)
C115 0.030(6) 0.041(6) 0.073(8) 0.010(6) 0.011(5) 0.003(5)
C116 0.063(8) 0.076(9) 0.074(8) -0.047(7) -0.006(6) 0.021(7)
C117 0.048(7) 0.041(7) 0.090(8) -0.038(6) -0.030(6) 0.010(6)
C118 0.044(7) 0.041(7) 0.082(8) 0.004(6) -0.027(6) -0.018(6)
C119 0.060(8) 0.052(7) 0.073(8) -0.024(6) 0.007(6) -0.028(6)
C120 0.020(6) 0.072(8) 0.079(8) -0.017(7) 0.002(5) 0.021(6)
C121 0.053(3) 0.057(3) 0.060(3) -0.002(2) -0.001(2) -0.002(2)
C122 0.053(3) 0.057(3) 0.060(3) -0.002(2) -0.001(2) -0.002(2)
C123 0.053(3) 0.057(3) 0.060(3) -0.002(2) -0.001(2) -0.002(2)
C124 0.053(3) 0.057(3) 0.060(3) -0.002(2) -0.001(2) -0.002(2)
C125 0.053(3) 0.057(3) 0.060(3) -0.002(2) -0.001(2) -0.002(2)
C126 0.053(3) 0.057(3) 0.060(3) -0.002(2) -0.001(2) -0.002(2)
C127 0.093(9) 0.037(6) 0.033(6) -0.022(5) 0.003(6) -0.013(6)
C128 0.048(7) 0.034(6) 0.067(7) 0.002(5) -0.007(6) -0.032(5)
N25 0.071(4) 0.056(3) 0.079(3) 0.017(3) -0.012(3) -0.022(3)
C129 0.071(4) 0.056(3) 0.079(3) 0.017(3) -0.012(3) -0.022(3)
C130 0.071(4) 0.056(3) 0.079(3) 0.017(3) -0.012(3) -0.022(3)
C131 0.071(4) 0.056(3) 0.079(3) 0.017(3) -0.012(3) -0.022(3)
C132 0.071(4) 0.056(3) 0.079(3) 0.017(3) -0.012(3) -0.022(3)
C133 0.026(6) 0.049(7) 0.063(7) 0.006(6) 0.030(5) -0.007(5)
C134 0.097(10) 0.031(7) 0.115(10) -0.031(7) 0.051(8) 0.003(7)
C135 0.087(9) 0.065(9) 0.076(8) -0.004(7) 0.050(7) 0.001(7)
C136 0.048(7) 0.055(8) 0.058(7) 0.005(6) 0.021(6) -0.002(6)
C137 0.095(11) 0.073(10) 0.107(10) 0.023(8) 0.044(9) 0.019(9)
C138 0.083(9) 0.057(9) 0.084(8) -0.043(7) 0.051(7) -0.028(7)
C139 0.087(10) 0.050(8) 0.073(8) -0.008(6) 0.029(8) 0.013(7)
C140 0.080(11) 0.191(17) 0.043(8) 0.022(9) 0.018(7) -0.003(11)
C141 0.096(8) 0.113(8) 0.085(7) 0.023(6) 0.051(7) -0.001(7)
C142 0.061(10) 0.113(12) 0.141(13) 0.064(10) 0.036(9) -0.015(8)
C143 0.096(13) 0.170(18) 0.155(16) 0.073(14) -0.002(12) -0.035(12)
C144 0.073(10) 0.084(10) 0.119(11) -0.003(9) 0.026(9) -0.023(8)
N1 0.045(5) 0.052(6) 0.047(5) -0.008(4) -0.006(4) 0.000(5)
N2 0.039(5) 0.036(5) 0.060(5) -0.006(4) -0.008(4) 0.016(4)
N3 0.073(7) 0.075(7) 0.089(8) -0.026(7) 0.017(6) 0.027(6)
N4 0.143(5) 0.137(6) 0.107(4) -0.005(5) 0.021(4) -0.004(5)
N5 0.048(5) 0.017(4) 0.047(5) -0.018(4) -0.011(4) 0.009(4)
N6 0.051(3) 0.080(3) 0.063(3) -0.007(3) -0.011(2) 0.010(2)
N7 0.029(5) 0.040(5) 0.064(6) 0.005(4) 0.000(4) 0.000(4)
N8 0.063(6) 0.034(5) 0.054(5) 0.014(4) -0.004(4) -0.005(5)
N9 0.050(6) 0.048(5) 0.059(5) 0.010(4) -0.006(4) 0.020(4)
N10 0.040(5) 0.042(6) 0.050(5) -0.007(4) 0.006(4) 0.012(4)
N11 0.047(6) 0.040(5) 0.050(5) -0.002(4) -0.005(4) 0.006(5)
N12 0.043(5) 0.050(6) 0.064(6) 0.007(5) -0.007(4) -0.003(4)
N13 0.048(5) 0.024(5) 0.073(6) 0.018(4) -0.004(5) 0.023(4)
N14 0.042(5) 0.043(5) 0.033(4) 0.010(4) -0.008(4) 0.002(4)
N15 0.060(6) 0.086(8) 0.062(6) 0.026(6) -0.018(5) 0.016(6)
N16 0.046(5) 0.013(4) 0.071(6) -0.011(4) -0.025(4) 0.002(4)
N17 0.034(5) 0.036(5) 0.055(5) -0.005(4) -0.018(4) 0.019(4)
N19 0.091(8) 0.040(6) 0.110(8) -0.025(6) 0.046(6) 0.001(6)
N20 0.100(5) 0.102(5) 0.124(4) -0.036(4) 0.024(4) 0.013(4)
N21 0.035(5) 0.032(5) 0.049(5) 0.000(4) 0.012(4) -0.011(4)
N22 0.026(5) 0.099(8) 0.040(5) -0.019(5) -0.010(4) 0.030(5)
N23 0.060(6) 0.054(6) 0.027(5) -0.009(4) 0.007(4) -0.003(5)
N24 0.052(5) 0.023(5) 0.078(6) 0.018(4) 0.004(4) -0.006(4)
N26 0.063(7) 0.066(7) 0.078(7) -0.018(5) 0.017(6) -0.008(6)
N27 0.071(7) 0.083(8) 0.101(8) -0.004(6) 0.059(7) -0.012(6)
N28 0.022(4) 0.042(5) 0.087(6) -0.027(5) -0.007(4) -0.001(4)
Fe1 0.0488(9) 0.0345(9) 0.0556(9) -0.0001(7) -0.0117(7) 0.0084(7)
Fe2 0.0427(9) 0.0435(9) 0.0476(8) -0.0064(7) -0.0058(6) 0.0044(7)
Fe3 0.0484(9) 0.0464(10) 0.0569(9) 0.0135(7) -0.0057(7) -0.0133(8)
Fe4 0.0770(13) 0.0756(13) 0.0751(11) -0.0150(10) 0.0317(9) -0.0009(10)

loop_
_atom_type_symbol
_atom_type_description
_atom_type_scat_dispersion_real
_atom_type_scat_dispersion_imag
_atom_type_scat_source
C C 0.0033 0.0016 'International Tables Vol C Tables 4.2.6.8 and 6.1.1.4'
H H 0.0000 0.0000 'International Tables Vol C Tables 4.2.6.8 and 6.1.1.4'
N N 0.0061 0.0033 'International Tables Vol C Tables 4.2.6.8 and 6.1.1.4'
O O 0.0106 0.0060 'International Tables Vol C Tables 4.2.6.8 and 6.1.1.4'
F F 0.0171 0.0103 'International Tables Vol C Tables 4.2.6.8 and 6.1.1.4'
S S 0.1246 0.1234 'International Tables Vol C Tables 4.2.6.8 and 6.1.1.4'
Fe Fe 0.3463 0.8444 'International Tables Vol C Tables 4.2.6.8 and 6.1.1.4'

loop_
_geom_angle_atom_site_label_1
_geom_angle_atom_site_label_2
_geom_angle_atom_site_label_3
_geom_angle
C6 C1 N1 121.5(9)
C6 C1 C5 121.4(10)
N1 C1 C5 116.9(9)
N1 C2 C3 122.2(9)
N1 C2 H2 118.9
C3 C2 H2 118.9
C2 C3 C4 122.1(10)
C2 C3 H3 118.9
C4 C3 H3 118.9
C5 C4 C3 114.1(10)
C5 C4 H4 123.0
C3 C4 H4 123.0
C4 C5 C1 123.7(10)
C4 C5 H5 118.2
C1 C5 H5 118.2
C1 C6 N2 112.7(8)
C1 C6 H6 123.7
N2 C6 H6 123.7
C12 C7 C8 122.3(9)
C12 C7 N2 117.4(10)
C8 C7 N2 120.3(9)
C7 C8 C9 119.4(9)
C7 C8 H8 120.3
C9 C8 H8 120.3
C8 C9 C10 118.7(9)
C8 C9 H9 120.6
C10 C9 H9 120.6
C11 C10 C9 121.1(10)
C11 C10 N7 121.2(9)
C9 C10 N7 117.5(9)
C10 C11 C12 119.8(9)
C10 C11 H11 120.1
C12 C11 H11 120.1
C7 C12 C11 118.5(10)
C7 C12 H12 120.8
C11 C12 H12 120.8
C18 C13 C14 119.7(10)
C18 C13 N7 117.0(9)
C14 C13 N7 123.3(9)
C15 C14 C13 122.5(12)
C15 C14 H14 118.8
C13 C14 H14 118.8
C14 C15 C16 117.7(12)
C14 C15 H15 121.1
C16 C15 H15 121.1
C15 C16 C17 121.4(10)
C15 C16 N3 117.7(10)
C17 C16 N3 120.8(11)
C18 C17 C16 114.7(9)
C18 C17 H17 122.7
C16 C17 H17 122.7
C13 C18 C17 123.5(9)
C13 C18 H18 118.2
C17 C18 H18 118.2
N3 C19 C20 114.3(14)
N3 C19 H19 122.9
C20 C19 H19 122.9
N4 C20 C19 117.1(16)
N4 C20 C24 115.4(17)
C19 C20 C24 127.3(18)
N4 C21 C22 114.4(16)
N4 C21 H21 122.8
C22 C21 H21 122.8
C23 C22 C21 116.5(15)
C23 C22 H22 121.8
C21 C22 H22 121.8
C24 C23 C22 121.2(17)
C24 C23 H23 119.4
C22 C23 H23 119.4
C23 C24 C20 122.6(19)
C23 C24 H24 118.7
C20 C24 H24 118.7
C26 C25 C30 118.3(8)
C26 C25 N7 120.2(9)
C30 C25 N7 121.4(8)
C27 C26 C25 119.8(9)
C27 C26 H26 120.1
C25 C26 H26 120.1
C26 C27 C28 122.9(9)
C26 C27 H27 118.6
C28 C27 H27 118.6
C27 C28 C29 116.5(8)
C27 C28 N5 123.3(8)
C29 C28 N5 118.8(8)
C30 C29 C28 120.5(9)
C30 C29 H29 119.7
C28 C29 H29 119.7
C29 C30 C25 121.0(9)
C29 C30 H30 119.5
C25 C30 H30 119.5
N5 C31 C32 119.3(9)
N5 C31 H31 120.4
C32 C31 H31 120.4
N6 C32 C36 126.2(10)
N6 C32 C31 111.8(9)
C36 C32 C31 121.9(11)
N6 C33 C34 125.2(11)
N6 C33 H33 117.4
C34 C33 H33 117.4
C33 C34 C35 120.1(10)
C33 C34 H34 119.9
C35 C34 H34 119.9
C34 C35 C36 115.6(10)
C34 C35 H35 122.2
C36 C35 H35 122.2
C32 C36 C35 117.7(11)
C32 C36 H36 121.2
C35 C36 H36 121.2
C41 C37 N8 120.8(9)
C41 C37 C42 125.6(11)
N8 C37 C42 113.3(9)
N8 C38 C39 120.3(10)
N8 C38 H38 119.9
C39 C38 H38 119.9
C40 C39 C38 124.6(10)
C40 C39 H39 117.7
C38 C39 H39 117.7
C39 C40 C41 116.6(10)
C39 C40 H40 121.7
C41 C40 H40 121.7
C37 C41 C40 120.0(10)
C37 C41 H41 120.0
C40 C41 H41 120.0
N9 C42 C37 120.2(10)
N9 C42 H42 119.9
C37 C42 H42 119.9
C48 C43 C44 121.2(9)
C48 C43 N9 117.8(9)
C44 C43 N9 120.9(8)
C43 C44 C45 120.2(9)
C43 C44 H44 119.9
C45 C44 H44 119.9
C46 C45 C44 119.1(9)
C46 C45 H45 120.4
C44 C45 H45 120.4
C47 C46 C45 120.6(9)
C47 C46 N14 121.2(9)
C45 C46 N14 118.3(8)
C46 C47 C48 118.6(9)
C46 C47 H47 120.7
C48 C47 H47 120.7
C43 C48 C47 120.0(9)
C43 C48 H48 120.0
C47 C48 H48 120.0
C54 C49 C50 121.6(8)
C54 C49 N14 120.6(8)
C50 C49 N14 117.9(7)
C49 C50 C51 117.1(8)
C49 C50 H50 121.4
C51 C50 H50 121.4
C52 C51 C50 121.7(10)
C52 C51 H51 119.2
C50 C51 H51 119.2
C51 C52 C53 120.9(9)
C51 C52 N10 119.8(9)
C53 C52 N10 119.3(7)
C52 C53 C54 119.2(8)
C52 C53 H53 120.4
C54 C53 H53 120.4
C49 C54 C53 119.5(9)
C49 C54 H54 120.3
C53 C54 H54 120.3
N10 C55 C56 114.6(9)
N10 C55 H55 122.7
C56 C55 H55 122.7
N11 C56 C60 126.3(10)
N11 C56 C55 111.5(8)
C60 C56 C55 122.0(10)
C58 C57 N11 124.8(9)
C58 C57 H57 117.6
N11 C57 H57 117.6
C57 C58 C59 117.8(9)
C57 C58 H58 121.1
C59 C58 H58 121.1
C58 C59 C60 119.3(11)
C58 C59 H59 120.3
C60 C59 H59 120.3
C56 C60 C59 116.9(11)
C56 C60 H60 121.6
C59 C60 H60 121.6
C66 C61 N14 122.8(9)
C66 C61 C62 118.6(9)
N14 C61 C62 118.5(9)
C63 C62 C61 121.1(10)
C63 C62 H62 119.4
C61 C62 H62 119.4
C64 C63 C62 120.7(9)
C64 C63 H63 119.6
C62 C63 H63 119.6
C63 C64 C65 117.8(10)
C63 C64 N12 124.3(9)
C65 C64 N12 117.9(9)
C66 C65 C64 121.3(10)
C66 C65 H65 119.3
C64 C65 H65 119.3
C61 C66 C65 120.3(10)
C61 C66 H66 119.8
C65 C66 H66 119.8
N12 C67 C68 118.0(9)
N12 C67 H67 121.0
C68 C67 H67 121.0
N15 C68 C72 125.0(10)
N15 C68 C67 114.9(9)
C72 C68 C67 120.1(10)
C70 C69 N15 121.9(10)
C70 C69 H69 119.0
N15 C69 H69 119.0
C69 C70 C71 119.1(11)
C69 C70 H70 120.5
C71 C70 H70 120.5
C72 C71 C70 123.3(10)
C72 C71 H71 118.4
C70 C71 H71 118.4
C71 C72 C68 113.0(10)
C71 C72 H72 123.5
C68 C72 H72 123.5
C77 C73 N13 122.3(10)
C77 C73 C78 124.4(11)
N13 C73 C78 113.3(9)
N13 C74 C75 126.7(11)
N13 C74 H74 116.7
C75 C74 H74 116.7
C76 C75 C74 120.0(11)
C76 C75 H75 120.0
C74 C75 H75 120.0
C75 C76 C77 116.9(11)
C75 C76 H76 121.6
C77 C76 H76 121.6
C73 C77 C76 121.6(11)
C73 C77 H77 119.2
C76 C77 H77 119.2
N16 C78 C73 114.2(10)
N16 C78 H78 122.9
C73 C78 H78 122.9
C84 C79 C80 119.0(9)
C84 C79 N16 125.7(8)
C80 C79 N16 115.2(8)
C79 C80 C81 116.8(9)
C79 C80 H80 121.6
C81 C80 H80 121.6
C82 C81 C80 125.0(10)
C82 C81 H81 117.5
C80 C81 H81 117.5
C81 C82 C83 116.6(9)
C81 C82 N21 123.3(9)
C83 C82 N21 120.0(8)
C84 C83 C82 120.6(8)
C84 C83 H83 119.7
C82 C83 H83 119.7
C79 C84 C83 121.9(9)
C79 C84 H84 119.1
C83 C84 H84 119.1
C86 C85 C90 120.4(10)
C86 C85 N21 120.4(9)
C90 C85 N21 118.9(8)
C85 C86 C87 119.7(11)
C85 C86 H86 120.2
C87 C86 H86 120.2
C88 C87 C86 118.9(11)
C88 C87 H87 120.5
C86 C87 H87 120.5
C87 C88 C89 122.5(10)
C87 C88 N17 118.4(9)
C89 C88 N17 119.0(8)
C90 C89 C88 117.3(10)
C90 C89 H89 121.4
C88 C89 H89 121.4
C89 C90 C85 120.1(9)
C89 C90 H90 120.0
C85 C90 H90 120.0
N17 C91 C92 120.8(10)
N17 C91 H91 119.6
C92 C91 H91 119.6
N18 C92 C96 120.0
N18 C92 C91 108.6(7)
C96 C92 C91 131.3(7)
C92 N18 C93 120.0
C92 N18 Fe3 114.4(4)
C93 N18 Fe3 125.5(4)
N18 C93 C94 120.0
N18 C93 H93 120.0
C94 C93 H93 120.0
C95 C94 C93 120.0
C95 C94 H94 120.0
C93 C94 H94 120.0
C94 C95 C96 120.0
C94 C95 H95 120.0
C96 C95 H95 120.0
C95 C96 C92 120.0
C95 C96 H96 120.0
C92 C96 H96 120.0
C98 C97 N21 127.9(11)
C98 C97 C102 113.7(11)
N21 C97 C102 118.3(10)
C99 C98 C97 127.8(12)
C99 C98 H98 116.1
C97 C98 H98 116.1
C98 C99 C100 117.0(12)
C98 C99 H99 121.5
C100 C99 H99 121.5
C99 C100 C101 121.8(11)
C99 C100 N19 123.0(11)
C101 C100 N19 115.0(10)
C102 C101 C100 117.0(11)
C102 C101 H101 121.5
C100 C101 H101 121.5
C101 C102 C97 122.3(11)
C101 C102 H102 118.8
C97 C102 H102 118.8
N19 C103 C104 116.1(13)
N19 C103 H103 122.0
C104 C103 H103 122.0
N20 C104 C103 116.3(15)
N20 C104 C108 124.0(16)
C103 C104 C108 119.8(16)
N20 C105 C106 118.7(16)
N20 C105 H105 120.6
C106 C105 H105 120.6
C107 C106 C105 124.2(16)
C107 C106 H106 117.9
C105 C106 H106 117.9
C106 C107 C108 118.0(15)
C106 C107 H107 121.0
C108 C107 H107 121.0
C107 C108 C104 114.1(15)
C107 C108 H108 122.9
C104 C108 H108 122.9
C110 C109 N22 120.8(10)
C110 C109 C114 128.7(11)
N22 C109 C114 109.9(10)
C109 C110 C111 120.2(11)
C109 C110 H110 119.9
C111 C110 H110 119.9
C110 C111 C112 119.5(12)
C110 C111 H111 120.2
C112 C111 H111 120.2
C111 C112 C113 117.8(11)
C111 C112 H112 121.1
C113 C112 H112 121.1
N22 C113 C112 121.6(12)
N22 C113 H113 119.2
C112 C113 H113 119.2
N23 C114 C109 119.4(10)
N23 C114 H114 120.3
C109 C114 H114 120.3
C120 C115 C116 118.7(10)
C120 C115 N23 123.0(9)
C116 C115 N23 118.4(9)
C115 C116 C117 123.2(10)
C115 C116 H116 118.4
C117 C116 H116 118.4
C116 C117 C118 116.6(9)
C116 C117 H117 121.7
C118 C117 H117 121.7
C119 C118 C117 120.3(10)
C119 C118 N28 119.8(10)
C117 C118 N28 119.7(8)
C118 C119 C120 121.2(11)
C118 C119 H119 119.4
C120 C119 H119 119.4
C115 C120 C119 119.9(9)
C115 C120 H120 120.0
C119 C120 H120 120.0
C122 C121 C126 120.0
C122 C121 N28 120.4(5)
C126 C121 N28 119.6(5)
C123 C122 C121 120.0
C123 C122 H122 120.0
C121 C122 H122 120.0
C122 C123 C124 120.0
C122 C123 H123 120.0
C124 C123 H123 120.0
C123 C124 C125 120.0
C123 C124 N24 124.8(5)
C125 C124 N24 115.2(5)
C126 C125 C124 120.0
C126 C125 H125 120.0
C124 C125 H125 120.0
C125 C126 C121 120.0
C125 C126 H126 120.0
C121 C126 H126 120.0
N24 C127 C128 117.8(10)
N24 C127 H127 121.1
C128 C127 H127 121.1
N25 C128 C132 120.0
N25 C128 C127 115.6(6)
C132 C128 C127 124.3(6)
C129 N25 C128 120.0
C129 N25 Fe3 127.7(4)
C128 N25 Fe3 111.8(4)
N25 C129 C130 120.0
N25 C129 H129 120.0
C130 C129 H129 120.0
C131 C130 C129 120.0
C131 C130 H130 120.0
C129 C130 H130 120.0
C130 C131 C132 120.0
C130 C131 H131 120.0
C132 C131 H131 120.0
C131 C132 C128 120.0
C131 C132 H132 120.0
C128 C132 H132 120.0
C134 C133 C138 120.8(10)
C134 C133 N28 117.7(10)
C138 C133 N28 120.8(9)
C133 C134 C135 117.9(11)
C133 C134 H134 121.0
C135 C134 H134 121.0
C136 C135 C134 120.6(11)
C136 C135 H135 119.7
C134 C135 H135 119.7
C135 C136 N26 121.3(11)
C135 C136 C137 119.7(11)
N26 C136 C137 119.0(11)
C138 C137 C136 120.6(12)
C138 C137 H137 119.7
C136 C137 H137 119.7
C137 C138 C133 119.1(11)
C137 C138 H138 120.5
C133 C138 H138 120.5
N26 C139 C140 117.0(11)
N26 C139 H139 121.5
C140 C139 H139 121.5
N27 C140 C144 123.6(13)
N27 C140 C139 112.7(12)
C144 C140 C139 123.4(12)
N27 C141 C142 113.9(11)
N27 C141 H141 123.1
C142 C141 H141 123.1
C143 C142 C141 122.1(13)
C143 C142 H142 119.0
C141 C142 H142 119.0
C142 C143 C144 120.5(16)
C142 C143 H143 119.7
C144 C143 H143 119.7
C143 C144 C140 118.8(14)
C143 C144 H144 120.6
C140 C144 H144 120.6
C2 N1 C1 120.8(8)
C2 N1 Fe1 129.9(7)
C1 N1 Fe1 109.1(6)
C6 N2 C7 115.9(7)
C6 N2 Fe1 114.5(6)
C7 N2 Fe1 129.5(6)
C19 N3 C16 115.9(10)
C19 N3 Fe4 115.4(9)
C16 N3 Fe4 128.7(8)
C21 N4 C20 128.5(16)
C21 N4 Fe4 118.7(12)
C20 N4 Fe4 112.5(13)
C31 N5 C28 119.0(8)
C31 N5 Fe2 113.4(6)
C28 N5 Fe2 127.6(7)
C33 N6 C32 114.8(10)
C33 N6 Fe2 131.5(8)
C32 N6 Fe2 113.6(7)
C25 N7 C13 118.4(7)
C25 N7 C10 112.8(7)
C13 N7 C10 118.2(7)
C38 N8 C37 117.3(8)
C38 N8 Fe1 129.6(7)
C37 N8 Fe1 112.7(6)
C42 N9 C43 116.0(8)
C42 N9 Fe1 112.0(6)
C43 N9 Fe1 131.7(6)
C55 N10 C52 114.9(8)
C55 N10 Fe2 118.1(7)
C52 N10 Fe2 127.0(6)
C56 N11 C57 114.4(8)
C56 N11 Fe2 115.8(6)
C57 N11 Fe2 129.7(7)
C67 N12 C64 119.0(9)
C67 N12 Fe3 113.1(7)
C64 N12 Fe3 127.9(6)
C74 N13 C73 112.5(9)
C74 N13 Fe1 133.3(8)
C73 N13 Fe1 114.2(6)
C61 N14 C46 118.9(7)
C61 N14 C49 118.9(7)
C46 N14 C49 113.2(7)
C68 N15 C69 117.6(9)
C68 N15 Fe3 113.7(8)
C69 N15 Fe3 128.7(7)
C78 N16 C79 114.3(8)
C78 N16 Fe1 116.9(6)
C79 N16 Fe1 128.7(7)
C91 N17 C88 115.2(8)
C91 N17 Fe3 116.7(8)
C88 N17 Fe3 127.5(6)
C103 N19 C100 112.3(11)
C103 N19 Fe4 114.0(9)
C100 N19 Fe4 133.3(7)
C104 N20 C105 120.8(15)
C104 N20 Fe4 113.6(11)
C105 N20 Fe4 125.3(11)
C97 N21 C82 117.2(8)
C97 N21 C85 120.4(8)
C82 N21 C85 115.0(7)
C113 N22 C109 118.7(10)
C113 N22 Fe2 126.6(9)
C109 N22 Fe2 114.7(7)
C114 N23 C115 115.5(8)
C114 N23 Fe2 114.3(6)
C115 N23 Fe2 130.0(7)
C127 N24 C124 118.3(9)
C127 N24 Fe3 113.6(7)
C124 N24 Fe3 128.1(6)
C139 N26 C136 110.5(9)
C139 N26 Fe4 114.4(8)
C136 N26 Fe4 135.0(8)
C141 N27 C140 120.4(11)
C141 N27 Fe4 125.5(10)
C140 N27 Fe4 113.8(8)
C133 N28 C121 120.0(7)
C133 N28 C118 114.7(7)
C121 N28 C118 116.7(7)
N13 Fe1 N16 81.4(4)
N13 Fe1 N8 93.4(3)
N16 Fe1 N8 91.4(3)
N13 Fe1 N2 90.2(3)
N16 Fe1 N2 94.5(3)
N8 Fe1 N2 173.5(3)
N13 Fe1 N1 93.2(4)
N16 Fe1 N1 173.7(3)
N8 Fe1 N1 92.2(3)
N2 Fe1 N1 82.1(3)
N13 Fe1 N9 175.0(3)
N16 Fe1 N9 97.2(3)
N8 Fe1 N9 81.7(3)
N2 Fe1 N9 94.7(3)
N1 Fe1 N9 88.5(3)
N23 Fe2 N11 175.0(3)
N23 Fe2 N10 98.3(3)
N11 Fe2 N10 79.9(3)
N23 Fe2 N6 89.0(3)
N11 Fe2 N6 92.9(3)
N10 Fe2 N6 172.5(4)
N23 Fe2 N5 94.0(3)
N11 Fe2 N5 90.8(3)
N10 Fe2 N5 96.0(3)
N6 Fe2 N5 81.7(3)
N23 Fe2 N22 80.9(4)
N11 Fe2 N22 94.5(4)
N10 Fe2 N22 90.9(3)
N6 Fe2 N22 92.0(3)
N5 Fe2 N22 172.0(3)
N18 Fe3 N17 78.3(3)
N18 Fe3 N15 95.9(3)
N17 Fe3 N15 174.1(4)
N18 Fe3 N25 91.5(3)
N17 Fe3 N25 90.2(3)
N15 Fe3 N25 91.2(3)
N18 Fe3 N12 89.4(3)
N17 Fe3 N12 98.3(3)
N15 Fe3 N12 80.2(4)
N25 Fe3 N12 171.4(3)
N18 Fe3 N24 170.6(3)
N17 Fe3 N24 96.7(3)
N15 Fe3 N24 89.2(3)
N25 Fe3 N24 80.5(3)
N12 Fe3 N24 99.3(3)
N26 Fe4 N19 91.0(4)
N26 Fe4 N3 98.7(4)
N19 Fe4 N3 97.9(4)
N26 Fe4 N27 81.4(4)
N19 Fe4 N27 168.9(5)
N3 Fe4 N27 91.2(4)
N26 Fe4 N4 174.5(5)
N19 Fe4 N4 94.5(5)
N3 Fe4 N4 80.5(6)
N27 Fe4 N4 93.1(5)
N26 Fe4 N20 89.1(4)
N19 Fe4 N20 79.8(5)
N3 Fe4 N20 171.9(5)
N27 Fe4 N20 91.9(5)
N4 Fe4 N20 91.9(6)

loop_
_geom_bond_atom_site_label_1
_geom_bond_atom_site_label_2
_geom_bond_distance
C1 C6 1.364(13)
C1 N1 1.399(12)
C1 C5 1.420(14)
C2 N1 1.290(11)
C2 C3 1.379(13)
C2 H2 0.9500
C3 C4 1.414(14)
C3 H3 0.9500
C4 C5 1.377(15)
C4 H4 0.9500
C5 H5 0.9500
C6 N2 1.384(11)
C6 H6 0.9500
C7 C12 1.357(13)
C7 C8 1.359(13)
C7 N2 1.439(11)
C8 C9 1.387(13)
C8 H8 0.9500
C9 C10 1.417(13)
C9 H9 0.9500
C10 C11 1.319(12)
C10 N7 1.516(12)
C11 C12 1.432(13)
C11 H11 0.9500
C12 H12 0.9500
C13 C18 1.285(12)
C13 C14 1.366(14)
C13 N7 1.452(11)
C14 C15 1.347(15)
C14 H14 0.9500
C15 C16 1.373(15)
C15 H15 0.9500
C16 C17 1.421(13)
C16 N3 1.434(13)
C17 C18 1.409(13)
C17 H17 0.9500
C18 H18 0.9500
C19 N3 1.326(14)
C19 C20 1.41(2)
C19 H19 0.9500
C20 N4 1.35(2)
C20 C24 1.46(2)
C21 N4 1.352(18)
C21 C22 1.55(2)
C21 H21 0.9500
C22 C23 1.46(2)
C22 H22 0.9500
C23 C24 1.323(19)
C23 H23 0.9500
C24 H24 0.9500
C25 C26 1.384(12)
C25 C30 1.411(13)
C25 N7 1.414(11)
C26 C27 1.368(12)
C26 H26 0.9500
C27 C28 1.388(13)
C27 H27 0.9500
C28 C29 1.414(12)
C28 N5 1.417(10)
C29 C30 1.364(12)
C29 H29 0.9500
C30 H30 0.9500
C31 N5 1.215(11)
C31 C32 1.516(14)
C31 H31 0.9500
C32 N6 1.316(13)
C32 C36 1.393(14)
C33 N6 1.316(12)
C33 C34 1.372(13)
C33 H33 0.9500
C34 C35 1.392(14)
C34 H34 0.9500
C35 C36 1.416(13)
C35 H35 0.9500
C36 H36 0.9500
C37 C41 1.366(12)
C37 N8 1.390(13)
C37 C42 1.410(13)
C38 N8 1.337(11)
C38 C39 1.349(13)
C38 H38 0.9500
C39 C40 1.320(14)
C39 H39 0.9500
C40 C41 1.385(13)
C40 H40 0.9500
C41 H41 0.9500
C42 N9 1.302(11)
C42 H42 0.9500
C43 C48 1.326(13)
C43 C44 1.380(11)
C43 N9 1.427(11)
C44 C45 1.398(12)
C44 H44 0.9500
C45 C46 1.398(13)
C45 H45 0.9500
C46 C47 1.363(12)
C46 N14 1.454(12)
C47 C48 1.461(14)
C47 H47 0.9500
C48 H48 0.9500
C49 C54 1.356(11)
C49 C50 1.396(13)
C49 N14 1.467(10)
C50 C51 1.422(14)
C50 H50 0.9500
C51 C52 1.311(11)
C51 H51 0.9500
C52 C53 1.400(13)
C52 N10 1.466(11)
C53 C54 1.399(12)
C53 H53 0.9500
C54 H54 0.9500
C55 N10 1.226(11)
C55 C56 1.541(13)
C55 H55 0.9500
C56 N11 1.337(12)
C56 C60 1.351(15)
C57 C58 1.359(13)
C57 N11 1.356(11)
C57 H57 0.9500
C58 C59 1.385(15)
C58 H58 0.9500
C59 C60 1.396(15)
C59 H59 0.9500
C60 H60 0.9500
C61 C66 1.346(13)
C61 N14 1.393(11)
C61 C62 1.416(13)
C62 C63 1.364(12)
C62 H62 0.9500
C63 C64 1.362(13)
C63 H63 0.9500
C64 C65 1.417(13)
C64 N12 1.462(13)
C65 C66 1.376(14)
C65 H65 0.9500
C66 H66 0.9500
C67 N12 1.270(11)
C67 C68 1.424(14)
C67 H67 0.9500
C68 N15 1.352(12)
C68 C72 1.417(13)
C69 C70 1.331(13)
C69 N15 1.385(13)
C69 H69 0.9500
C70 C71 1.397(16)
C70 H70 0.9500
C71 C72 1.392(15)
C71 H71 0.9500
C72 H72 0.9500
C73 C77 1.383(13)
C73 N13 1.411(12)
C73 C78 1.465(13)
C74 N13 1.344(13)
C74 C75 1.388(14)
C74 H74 0.9500
C75 C76 1.343(15)
C75 H75 0.9500
C76 C77 1.388(14)
C76 H76 0.9500
C77 H77 0.9500
C78 N16 1.317(11)
C78 H78 0.9500
C79 C84 1.325(12)
C79 C80 1.382(12)
C79 N16 1.465(11)
C80 C81 1.410(13)
C80 H80 0.9500
C81 C82 1.287(12)
C81 H81 0.9500
C82 C83 1.388(12)
C82 N21 1.446(11)
C83 C84 1.371(12)
C83 H83 0.9500
C84 H84 0.9500
C85 C86 1.338(13)
C85 C90 1.372(12)
C85 N21 1.466(11)
C86 C87 1.379(15)
C86 H86 0.9500
C87 C88 1.343(13)
C87 H87 0.9500
C88 C89 1.370(13)
C88 N17 1.539(12)
C89 C90 1.369(13)
C89 H89 0.9500
C90 H90 0.9500
C91 N17 1.143(11)
C91 C92 1.422(11)
C91 H91 0.9500
C92 N18 1.3900
C92 C96 1.3900
N18 C93 1.3900
N18 Fe3 1.947(5)
C93 C94 1.3900
C93 H93 0.9500
C94 C95 1.3900
C94 H94 0.9500
C95 C96 1.3900
C95 H95 0.9500
C96 H96 0.9500
C97 C98 1.347(14)
C97 N21 1.414(13)
C97 C102 1.432(14)
C98 C99 1.313(14)
C98 H98 0.9500
C99 C100 1.328(14)
C99 H99 0.9500
C100 C101 1.442(15)
C100 N19 1.496(14)
C101 C102 1.321(14)
C101 H101 0.9500
C102 H102 0.9500
C103 N19 1.294(15)
C103 C104 1.424(18)
C103 H103 0.9500
C104 N20 1.272(17)
C104 C108 1.45(2)
C105 N20 1.338(16)
C105 C106 1.354(18)
C105 H105 0.9500
C106 C107 1.336(18)
C106 H106 0.9500
C107 C108 1.417(18)
C107 H107 0.9500
C108 H108 0.9500
C109 C110 1.352(14)
C109 N22 1.393(13)
C109 C114 1.450(14)
C110 C111 1.378(14)
C110 H110 0.9500
C111 C112 1.386(16)
C111 H111 0.9500
C112 C113 1.428(15)
C112 H112 0.9500
C113 N22 1.330(12)
C113 H113 0.9500
C114 N23 1.282(12)
C114 H114 0.9500
C115 C120 1.343(13)
C115 C116 1.364(13)
C115 N23 1.446(12)
C116 C117 1.371(12)
C116 H116 0.9500
C117 C118 1.402(14)
C117 H117 0.9500
C118 C119 1.333(13)
C118 N28 1.466(12)
C119 C120 1.386(13)
C119 H119 0.9500
C120 H120 0.9500
C121 C122 1.3900
C121 C126 1.3900
C121 N28 1.454(8)
C122 C123 1.3900
C122 H122 0.9500
C123 C124 1.3900
C123 H123 0.9500
C124 C125 1.3900
C124 N24 1.424(9)
C125 C126 1.3900
C125 H125 0.9500
C126 H126 0.9500
C127 N24 1.265(10)
C127 C128 1.411(11)
C127 H127 0.9500
C128 N25 1.3900
C128 C132 1.3900
N25 C129 1.3900
N25 Fe3 1.985(5)
C129 C130 1.3900
C129 H129 0.9500
C130 C131 1.3900
C130 H130 0.9500
C131 C132 1.3900
C131 H131 0.9500
C132 H132 0.9500
C133 C134 1.318(13)
C133 C138 1.446(15)
C133 N28 1.450(11)
C134 C135 1.442(15)
C134 H134 0.9500
C135 C136 1.335(14)
C135 H135 0.9500
C136 N26 1.410(13)
C136 C137 1.409(15)
C137 C138 1.321(15)
C137 H137 0.9500
C138 H138 0.9500
C139 N26 1.333(13)
C139 C140 1.448(16)
C139 H139 0.9500
C140 N27 1.371(14)
C140 C144 1.401(17)
C141 N27 1.364(14)
C141 C142 1.557(18)
C141 H141 0.9500
C142 C143 1.311(18)
C142 H142 0.9500
C143 C144 1.364(19)
C143 H143 0.9500
C144 H144 0.9500
N1 Fe1 2.006(8)
N2 Fe1 1.999(7)
N3 Fe4 1.986(10)
N4 Fe4 1.998(13)
N5 Fe2 1.989(8)
N6 Fe2 1.994(8)
N8 Fe1 1.996(8)
N9 Fe1 2.008(8)
N10 Fe2 1.988(7)
N11 Fe2 1.975(8)
N12 Fe3 2.041(8)
N13 Fe1 1.957(8)
N15 Fe3 1.981(9)
N16 Fe1 1.975(8)
N17 Fe3 1.972(7)
N19 Fe4 1.975(10)
N20 Fe4 2.009(12)
N22 Fe2 1.990(9)
N23 Fe2 1.965(8)
N24 Fe3 2.051(8)
N26 Fe4 1.963(9)
N27 Fe4 2.000(10)

loop_
_geom_torsion_atom_site_label_1
_geom_torsion_atom_site_label_2
_geom_torsion_atom_site_label_3
_geom_torsion_atom_site_label_4
_geom_torsion
N1 C2 C3 C4 -1.5(19)
C2 C3 C4 C5 -0.8(19)
C3 C4 C5 C1 0.1(19)
C6 C1 C5 C4 178.0(12)
N1 C1 C5 C4 2.7(18)
N1 C1 C6 N2 -4.1(14)
C5 C1 C6 N2 -179.2(10)
C12 C7 C8 C9 -1.9(14)
N2 C7 C8 C9 -178.5(8)
C7 C8 C9 C10 3.4(13)
C8 C9 C10 C11 -5.7(13)
C8 C9 C10 N7 179.1(8)
C9 C10 C11 C12 6.1(13)
N7 C10 C11 C12 -178.8(8)
C8 C7 C12 C11 2.3(14)
N2 C7 C12 C11 179.0(8)
C10 C11 C12 C7 -4.4(13)
C18 C13 C14 C15 -0.2(18)
N7 C13 C14 C15 178.4(11)
C13 C14 C15 C16 -6(2)
C14 C15 C16 C17 6.5(18)
C14 C15 C16 N3 -176.2(11)
C15 C16 C17 C18 -1.6(16)
N3 C16 C17 C18 -178.8(10)
C14 C13 C18 C17 5.7(17)
N7 C13 C18 C17 -172.9(9)
C16 C17 C18 C13 -4.8(15)
N3 C19 C20 N4 -5(2)
N3 C19 C20 C24 170.5(15)
N4 C21 C22 C23 3(2)
C21 C22 C23 C24 3(2)
C22 C23 C24 C20 -2(3)
N4 C20 C24 C23 -6(3)
C19 C20 C24 C23 178.0(17)
C30 C25 C26 C27 -4.6(14)
N7 C25 C26 C27 178.3(9)
C25 C26 C27 C28 6.6(16)
C26 C27 C28 C29 -9.0(15)
C26 C27 C28 N5 -175.8(9)
C27 C28 C29 C30 9.9(15)
N5 C28 C29 C30 177.2(9)
C28 C29 C30 C25 -8.5(16)
C26 C25 C30 C29 5.7(15)
N7 C25 C30 C29 -177.3(9)
N5 C31 C32 N6 5.3(14)
N5 C31 C32 C36 -178.7(10)
N6 C33 C34 C35 6.6(18)
C33 C34 C35 C36 -0.5(16)
N6 C32 C36 C35 2.5(18)
C31 C32 C36 C35 -172.8(10)
C34 C35 C36 C32 -3.6(15)
N8 C38 C39 C40 0(2)
C38 C39 C40 C41 -3(2)
N8 C37 C41 C40 5.3(16)
C42 C37 C41 C40 179.0(10)
C39 C40 C41 C37 -0.1(17)
C41 C37 C42 N9 -178.6(10)
N8 C37 C42 N9 -4.5(14)
C48 C43 C44 C45 5.5(14)
N9 C43 C44 C45 -172.2(8)
C43 C44 C45 C46 -6.1(13)
C44 C45 C46 C47 3.6(14)
C44 C45 C46 N14 -177.2(8)
C45 C46 C47 C48 -0.3(15)
N14 C46 C47 C48 -179.5(9)
C44 C43 C48 C47 -2.1(16)
N9 C43 C48 C47 175.6(9)
C46 C47 C48 C43 -0.5(16)
C54 C49 C50 C51 -0.1(15)
N14 C49 C50 C51 -178.8(9)
C49 C50 C51 C52 -0.9(17)
C50 C51 C52 C53 -0.2(16)
C50 C51 C52 N10 -178.6(9)
C51 C52 C53 C54 2.3(15)
N10 C52 C53 C54 -179.3(8)
C50 C49 C54 C53 2.2(14)
N14 C49 C54 C53 -179.1(8)
C52 C53 C54 C49 -3.3(14)
N10 C55 C56 N11 4.0(13)
N10 C55 C56 C60 178.9(11)
N11 C57 C58 C59 6.3(17)
C57 C58 C59 C60 -6.1(18)
N11 C56 C60 C59 -6.5(19)
C55 C56 C60 C59 179.4(10)
C58 C59 C60 C56 6.1(18)
C66 C61 C62 C63 2.1(15)
N14 C61 C62 C63 -175.6(8)
C61 C62 C63 C64 0.2(15)
C62 C63 C64 C65 -1.6(15)
C62 C63 C64 N12 177.6(9)
C63 C64 C65 C66 0.7(16)
N12 C64 C65 C66 -178.6(10)
N14 C61 C66 C65 174.6(10)
C62 C61 C66 C65 -3.0(17)
C64 C65 C66 C61 1.7(18)
N12 C67 C68 N15 1.4(15)
N12 C67 C68 C72 -178.5(9)
N15 C69 C70 C71 -2.2(19)
C69 C70 C71 C72 0.9(19)
C70 C71 C72 C68 0.4(17)
N15 C68 C72 C71 -0.6(16)
C67 C68 C72 C71 179.4(10)
N13 C74 C75 C76 -1.9(15)
C74 C75 C76 C77 -0.3(15)
N13 C73 C77 C76 -1.6(14)
C78 C73 C77 C76 177.9(9)
C75 C76 C77 C73 1.9(15)
C77 C73 C78 N16 -179.8(8)
N13 C73 C78 N16 -0.2(10)
C84 C79 C80 C81 2.1(14)
N16 C79 C80 C81 178.3(9)
C79 C80 C81 C82 -4.8(16)
C80 C81 C82 C83 4.3(16)
C80 C81 C82 N21 -179.3(9)
C81 C82 C83 C84 -1.3(15)
N21 C82 C83 C84 -177.8(8)
C80 C79 C84 C83 0.6(15)
N16 C79 C84 C83 -175.2(9)
C82 C83 C84 C79 -1.1(15)
C90 C85 C86 C87 10.0(18)
N21 C85 C86 C87 -177.2(11)
C85 C86 C87 C88 -2(2)
C86 C87 C88 C89 -2(2)
C86 C87 C88 N17 174.5(11)
C87 C88 C89 C90 -1.9(19)
N17 C88 C89 C90 -178.1(9)
C88 C89 C90 C85 9.5(17)
C86 C85 C90 C89 -13.7(17)
N21 C85 C90 C89 173.3(10)
N17 C91 C92 N18 2.6(12)
N17 C91 C92 C96 -174.9(8)
C96 C92 N18 C93 0.0
C91 C92 N18 C93 -177.9(7)
C96 C92 N18 Fe3 -176.4(5)
C91 C92 N18 Fe3 5.8(6)
C92 N18 C93 C94 0.0
Fe3 N18 C93 C94 175.9(6)
N18 C93 C94 C95 0.0
C93 C94 C95 C96 0.0
C94 C95 C96 C92 0.0
N18 C92 C96 C95 0.0
C91 C92 C96 C95 177.3(9)
N21 C97 C98 C99 -176.1(11)
C102 C97 C98 C99 2.8(17)
C97 C98 C99 C100 -1.2(18)
C98 C99 C100 C101 2.0(17)
C98 C99 C100 N19 176.5(10)
C99 C100 C101 C102 -5.0(16)
N19 C100 C101 C102 -179.8(10)
C100 C101 C102 C97 6.9(16)
C98 C97 C102 C101 -5.9(16)
N21 C97 C102 C101 173.1(10)
N19 C103 C104 N20 2(2)
N19 C103 C104 C108 -177.8(13)
N20 C105 C106 C107 -5(2)
C105 C106 C107 C108 6(2)
C106 C107 C108 C104 -3(2)
N20 C104 C108 C107 -1(2)
C103 C104 C108 C107 179.4(13)
N22 C109 C110 C111 -13.5(17)
C114 C109 C110 C111 176.0(10)
C109 C110 C111 C112 10.1(16)
C110 C111 C112 C113 -4.8(15)
C111 C112 C113 N22 3.0(14)
C110 C109 C114 N23 177.9(11)
N22 C109 C114 N23 6.7(13)
C120 C115 C116 C117 -3.2(18)
N23 C115 C116 C117 176.8(10)
C115 C116 C117 C118 0.2(18)
C116 C117 C118 C119 2.5(16)
C116 C117 C118 N28 177.3(10)
C117 C118 C119 C120 -2.4(16)
N28 C118 C119 C120 -177.1(9)
C116 C115 C120 C119 3.3(16)
N23 C115 C120 C119 -176.7(9)
C118 C119 C120 C115 -0.7(16)
C126 C121 C122 C123 0.0
N28 C121 C122 C123 178.4(7)
C121 C122 C123 C124 0.0
C122 C123 C124 C125 0.0
C122 C123 C124 N24 178.0(7)
C123 C124 C125 C126 0.0
N24 C124 C125 C126 -178.2(7)
C124 C125 C126 C121 0.0
C122 C121 C126 C125 0.0
N28 C121 C126 C125 -178.4(7)
N24 C127 C128 N25 -6.8(10)
N24 C127 C128 C132 176.0(6)
C132 C128 N25 C129 0.0
C127 C128 N25 C129 -177.3(7)
C132 C128 N25 Fe3 -172.9(4)
C127 C128 N25 Fe3 9.8(6)
C128 N25 C129 C130 0.0
Fe3 N25 C129 C130 171.6(5)
N25 C129 C130 C131 0.0
C129 C130 C131 C132 0.0
C130 C131 C132 C128 0.0
N25 C128 C132 C131 0.0
C127 C128 C132 C131 177.1(7)
C138 C133 C134 C135 -12.2(16)
N28 C133 C134 C135 177.4(9)
C133 C134 C135 C136 6.9(18)
C134 C135 C136 N26 -178.8(10)
C134 C135 C136 C137 3.3(18)
C135 C136 C137 C138 -8.4(19)
N26 C136 C137 C138 173.7(11)
C136 C137 C138 C133 3.2(18)
C134 C133 C138 C137 7.5(17)
N28 C133 C138 C137 177.5(10)
N26 C139 C140 N27 -4.2(18)
N26 C139 C140 C144 -177.6(13)
N27 C141 C142 C143 -10(2)
C141 C142 C143 C144 7(3)
C142 C143 C144 C140 -1(3)
N27 C140 C144 C143 -1(2)
C139 C140 C144 C143 171.9(15)
C3 C2 N1 C1 4.6(16)
C3 C2 N1 Fe1 179.5(9)
C6 C1 N1 C2 179.6(10)
C5 C1 N1 C2 -5.1(14)
C6 C1 N1 Fe1 3.7(11)
C5 C1 N1 Fe1 179.0(8)
C1 C6 N2 C7 178.2(9)
C1 C6 N2 Fe1 2.2(11)
C12 C7 N2 C6 -68.2(11)
C8 C7 N2 C6 108.6(10)
C12 C7 N2 Fe1 107.1(9)
C8 C7 N2 Fe1 -76.2(11)
C20 C19 N3 C16 -176.9(13)
C20 C19 N3 Fe4 3.2(17)
C15 C16 N3 C19 -54.9(16)
C17 C16 N3 C19 122.3(12)
C15 C16 N3 Fe4 125.0(10)
C17 C16 N3 Fe4 -57.7(14)
C22 C21 N4 C20 -13(3)
C22 C21 N4 Fe4 173.5(10)
C19 C20 N4 C21 -169.3(16)
C24 C20 N4 C21 14(3)
C19 C20 N4 Fe4 5(2)
C24 C20 N4 Fe4 -171.5(11)
C32 C31 N5 C28 176.5(8)
C32 C31 N5 Fe2 -4.9(12)
C27 C28 N5 C31 99.8(12)
C29 C28 N5 C31 -66.7(12)
C27 C28 N5 Fe2 -78.6(11)
C29 C28 N5 Fe2 115.0(9)
C34 C33 N6 C32 -7.6(16)
C34 C33 N6 Fe2 174.3(8)
C36 C32 N6 C33 2.9(17)
C31 C32 N6 C33 178.7(9)
C36 C32 N6 Fe2 -178.6(9)
C31 C32 N6 Fe2 -2.8(12)
C26 C25 N7 C13 -145.9(9)
C30 C25 N7 C13 37.1(12)
C26 C25 N7 C10 70.0(11)
C30 C25 N7 C10 -107.0(10)
C18 C13 N7 C25 47.0(12)
C14 C13 N7 C25 -131.6(11)
C18 C13 N7 C10 -170.8(9)
C14 C13 N7 C10 10.6(14)
C11 C10 N7 C25 29.4(11)
C9 C10 N7 C25 -155.4(8)
C11 C10 N7 C13 -114.8(10)
C9 C10 N7 C13 60.5(10)
C39 C38 N8 C37 5.3(16)
C39 C38 N8 Fe1 177.8(9)
C41 C37 N8 C38 -7.9(14)
C42 C37 N8 C38 177.7(9)
C41 C37 N8 Fe1 178.4(8)
C42 C37 N8 Fe1 3.9(11)
C37 C42 N9 C43 178.0(9)
C37 C42 N9 Fe1 2.7(12)
C48 C43 N9 C42 -66.3(13)
C44 C43 N9 C42 111.4(10)
C48 C43 N9 Fe1 107.9(10)
C44 C43 N9 Fe1 -74.3(12)
C56 C55 N10 C52 175.6(7)
C56 C55 N10 Fe2 -3.6(11)
C51 C52 N10 C55 -72.4(12)
C53 C52 N10 C55 109.3(10)
C51 C52 N10 Fe2 106.7(10)
C53 C52 N10 Fe2 -71.6(11)
C60 C56 N11 C57 6.2(16)
C55 C56 N11 C57 -179.2(8)
C60 C56 N11 Fe2 -177.2(10)
C55 C56 N11 Fe2 -2.5(11)
C58 C57 N11 C56 -6.1(14)
C58 C57 N11 Fe2 177.9(8)
C68 C67 N12 C64 177.0(9)
C68 C67 N12 Fe3 -2.2(12)
C63 C64 N12 C67 126.4(10)
C65 C64 N12 C67 -54.4(13)
C63 C64 N12 Fe3 -54.5(14)
C65 C64 N12 Fe3 124.7(9)
C75 C74 N13 C73 2.2(13)
C75 C74 N13 Fe1 -176.3(7)
C77 C73 N13 C74 -0.4(12)
C78 C73 N13 C74 -180.0(7)
C77 C73 N13 Fe1 178.4(7)
C78 C73 N13 Fe1 -1.2(9)
C66 C61 N14 C46 -136.1(10)
C62 C61 N14 C46 41.5(12)
C66 C61 N14 C49 9.0(13)
C62 C61 N14 C49 -173.4(8)
C47 C46 N14 C61 32.0(14)
C45 C46 N14 C61 -147.2(9)
C47 C46 N14 C49 -114.9(10)
C45 C46 N14 C49 65.9(11)
C54 C49 N14 C61 64.2(11)
C50 C49 N14 C61 -117.1(10)
C54 C49 N14 C46 -148.9(9)
C50 C49 N14 C46 29.8(12)
C72 C68 N15 C69 -0.6(16)
C67 C68 N15 C69 179.5(10)
C72 C68 N15 Fe3 -179.8(9)
C67 C68 N15 Fe3 0.2(12)
C70 C69 N15 C68 2.0(17)
C70 C69 N15 Fe3 -178.8(9)
C73 C78 N16 C79 179.2(7)
C73 C78 N16 Fe1 1.6(9)
C84 C79 N16 C78 113.6(11)
C80 C79 N16 C78 -62.3(10)
C84 C79 N16 Fe1 -69.0(11)
C80 C79 N16 Fe1 115.0(8)
C92 C91 N17 C88 178.5(8)
C92 C91 N17 Fe3 -9.8(13)
C87 C88 N17 C91 -103.5(13)
C89 C88 N17 C91 72.8(13)
C87 C88 N17 Fe3 85.9(12)
C89 C88 N17 Fe3 -97.8(10)
C104 C103 N19 C100 175.5(11)
C104 C103 N19 Fe4 1.2(16)
C99 C100 N19 C103 133.6(12)
C101 C100 N19 C103 -51.6(14)
C99 C100 N19 Fe4 -53.5(16)
C101 C100 N19 Fe4 121.3(10)
C103 C104 N20 C105 -178.7(12)
C108 C104 N20 C105 1(2)
C103 C104 N20 Fe4 -4.6(18)
C108 C104 N20 Fe4 175.6(11)
C106 C105 N20 C104 1(2)
C106 C105 N20 Fe4 -172.0(10)
C98 C97 N21 C82 42.4(14)
C102 C97 N21 C82 -136.5(9)
C98 C97 N21 C85 -169.0(10)
C102 C97 N21 C85 12.1(13)
C81 C82 N21 C97 31.7(13)
C83 C82 N21 C97 -152.0(9)
C81 C82 N21 C85 -118.5(10)
C83 C82 N21 C85 57.8(11)
C86 C85 N21 C97 -91.3(12)
C90 C85 N21 C97 81.6(11)
C86 C85 N21 C82 57.9(12)
C90 C85 N21 C82 -129.2(9)
C112 C113 N22 C109 -6.1(13)
C112 C113 N22 Fe2 177.5(6)
C110 C109 N22 C113 11.5(15)
C114 C109 N22 C113 -176.4(8)
C110 C109 N22 Fe2 -171.7(8)
C114 C109 N22 Fe2 0.4(11)
C109 C114 N23 C115 173.6(8)
C109 C114 N23 Fe2 -10.5(12)
C120 C115 N23 C114 95.5(12)
C116 C115 N23 C114 -84.5(12)
C120 C115 N23 Fe2 -79.6(12)
C116 C115 N23 Fe2 100.4(11)
C128 C127 N24 C124 177.6(7)
C128 C127 N24 Fe3 0.2(10)
C123 C124 N24 C127 129.2(7)
C125 C124 N24 C127 -52.7(9)
C123 C124 N24 Fe3 -53.8(8)
C125 C124 N24 Fe3 124.3(5)
C140 C139 N26 C136 -177.9(11)
C140 C139 N26 Fe4 -2.0(14)
C135 C136 N26 C139 72.3(13)
C137 C136 N26 C139 -109.8(12)
C135 C136 N26 Fe4 -102.3(13)
C137 C136 N26 Fe4 75.6(14)
C142 C141 N27 C140 8.0(18)
C142 C141 N27 Fe4 -177.6(9)
C144 C140 N27 C141 -3(2)
C139 C140 N27 C141 -176.8(11)
C144 C140 N27 Fe4 -178.4(12)
C139 C140 N27 Fe4 8.3(16)
C134 C133 N28 C121 88.9(11)
C138 C133 N28 C121 -81.5(11)
C134 C133 N28 C118 -124.2(10)
C138 C133 N28 C118 65.4(11)
C122 C121 N28 C133 -171.5(7)
C126 C121 N28 C133 6.9(10)
C122 C121 N28 C118 42.3(9)
C126 C121 N28 C118 -139.3(7)
C119 C118 N28 C133 67.6(12)
C117 C118 N28 C133 -107.1(11)
C119 C118 N28 C121 -144.4(9)
C117 C118 N28 C121 40.8(12)
C74 N13 Fe1 N16 -180.0(9)
C73 N13 Fe1 N16 1.6(6)
C74 N13 Fe1 N8 -89.1(9)
C73 N13 Fe1 N8 92.4(6)
C74 N13 Fe1 N2 85.5(8)
C73 N13 Fe1 N2 -93.0(6)
C74 N13 Fe1 N1 3.3(9)
C73 N13 Fe1 N1 -175.1(6)
C74 N13 Fe1 N9 -106(4)
C73 N13 Fe1 N9 76(4)
C78 N16 Fe1 N13 -1.8(6)
C79 N16 Fe1 N13 -179.0(7)
C78 N16 Fe1 N8 -95.0(6)
C79 N16 Fe1 N8 87.7(7)
C78 N16 Fe1 N2 87.8(6)
C79 N16 Fe1 N2 -89.5(7)
C78 N16 Fe1 N1 30(3)
C79 N16 Fe1 N1 -148(3)
C78 N16 Fe1 N9 -176.9(6)
C79 N16 Fe1 N9 5.9(7)
C38 N8 Fe1 N13 6.6(10)
C37 N8 Fe1 N13 179.4(7)
C38 N8 Fe1 N16 88.0(9)
C37 N8 Fe1 N16 -99.2(7)
C38 N8 Fe1 N2 -117(3)
C37 N8 Fe1 N2 55(3)
C38 N8 Fe1 N1 -86.8(9)
C37 N8 Fe1 N1 86.0(7)
C38 N8 Fe1 N9 -174.9(10)
C37 N8 Fe1 N9 -2.1(7)
C6 N2 Fe1 N13 -93.5(7)
C7 N2 Fe1 N13 91.2(9)
C6 N2 Fe1 N16 -174.9(7)
C7 N2 Fe1 N16 9.9(9)
C6 N2 Fe1 N8 31(3)
C7 N2 Fe1 N8 -145(3)
C6 N2 Fe1 N1 -0.3(7)
C7 N2 Fe1 N1 -175.6(9)
C6 N2 Fe1 N9 87.5(7)
C7 N2 Fe1 N9 -87.8(9)
C2 N1 Fe1 N13 -87.3(9)
C1 N1 Fe1 N13 88.1(6)
C2 N1 Fe1 N16 -118(3)
C1 N1 Fe1 N16 57(3)
C2 N1 Fe1 N8 6.3(9)
C1 N1 Fe1 N8 -178.3(6)
C2 N1 Fe1 N2 -177.1(9)
C1 N1 Fe1 N2 -1.7(6)
C2 N1 Fe1 N9 87.9(9)
C1 N1 Fe1 N9 -96.7(6)
C42 N9 Fe1 N13 17(4)
C43 N9 Fe1 N13 -158(4)
C42 N9 Fe1 N16 90.1(7)
C43 N9 Fe1 N16 -84.3(8)
C42 N9 Fe1 N8 -0.2(7)
C43 N9 Fe1 N8 -174.7(9)
C42 N9 Fe1 N2 -174.7(7)
C43 N9 Fe1 N2 10.9(9)
C42 N9 Fe1 N1 -92.7(7)
C43 N9 Fe1 N1 92.8(8)
C114 N23 Fe2 N11 29(4)
C115 N23 Fe2 N11 -156(3)
C114 N23 Fe2 N10 97.5(7)
C115 N23 Fe2 N10 -87.3(8)
C114 N23 Fe2 N6 -84.2(7)
C115 N23 Fe2 N6 91.0(8)
C114 N23 Fe2 N5 -165.8(7)
C115 N23 Fe2 N5 9.4(8)
C114 N23 Fe2 N22 7.9(7)
C115 N23 Fe2 N22 -176.9(8)
C56 N11 Fe2 N23 70(4)
C57 N11 Fe2 N23 -114(4)
C56 N11 Fe2 N10 0.7(7)
C57 N11 Fe2 N10 176.7(8)
C56 N11 Fe2 N6 -177.0(7)
C57 N11 Fe2 N6 -1.0(8)
C56 N11 Fe2 N5 -95.3(7)
C57 N11 Fe2 N5 80.7(8)
C56 N11 Fe2 N22 90.8(7)
C57 N11 Fe2 N22 -93.2(8)
C55 N10 Fe2 N23 -173.5(8)
C52 N10 Fe2 N23 7.4(8)
C55 N10 Fe2 N11 1.8(7)
C52 N10 Fe2 N11 -177.3(8)
C55 N10 Fe2 N6 20(3)
C52 N10 Fe2 N6 -159(2)
C55 N10 Fe2 N5 91.5(8)
C52 N10 Fe2 N5 -87.6(7)
C55 N10 Fe2 N22 -92.6(8)
C52 N10 Fe2 N22 88.3(8)
C33 N6 Fe2 N23 84.5(10)
C32 N6 Fe2 N23 -93.7(8)
C33 N6 Fe2 N11 -91.0(10)
C32 N6 Fe2 N11 90.9(8)
C33 N6 Fe2 N10 -109(3)
C32 N6 Fe2 N10 73(3)
C33 N6 Fe2 N5 178.7(10)
C32 N6 Fe2 N5 0.5(8)
C33 N6 Fe2 N22 3.6(10)
C32 N6 Fe2 N22 -174.5(8)
C31 N5 Fe2 N23 90.9(7)
C28 N5 Fe2 N23 -90.6(7)
C31 N5 Fe2 N11 -90.4(7)
C28 N5 Fe2 N11 88.1(7)
C31 N5 Fe2 N10 -170.3(7)
C28 N5 Fe2 N10 8.1(7)
C31 N5 Fe2 N6 2.5(7)
C28 N5 Fe2 N6 -179.0(7)
C31 N5 Fe2 N22 40(3)
C28 N5 Fe2 N22 -141(2)
C113 N22 Fe2 N23 172.3(7)
C109 N22 Fe2 N23 -4.3(7)
C113 N22 Fe2 N11 -5.9(7)
C109 N22 Fe2 N11 177.5(7)
C113 N22 Fe2 N10 74.0(7)
C109 N22 Fe2 N10 -102.5(7)
C113 N22 Fe2 N6 -99.1(7)
C109 N22 Fe2 N6 84.4(7)
C113 N22 Fe2 N5 -137(2)
C109 N22 Fe2 N5 47(2)
C92 N18 Fe3 N17 -8.0(4)
C93 N18 Fe3 N17 175.9(5)
C92 N18 Fe3 N15 173.3(4)
C93 N18 Fe3 N15 -2.9(5)
C92 N18 Fe3 N25 82.0(4)
C93 N18 Fe3 N25 -94.2(4)
C92 N18 Fe3 N12 -106.6(4)
C93 N18 Fe3 N12 77.2(5)
C92 N18 Fe3 N24 51(2)
C93 N18 Fe3 N24 -124.9(18)
C91 N17 Fe3 N18 9.9(8)
C88 N17 Fe3 N18 -179.6(7)
C91 N17 Fe3 N15 22(4)
C88 N17 Fe3 N15 -167(3)
C91 N17 Fe3 N25 -81.6(8)
C88 N17 Fe3 N25 88.9(7)
C91 N17 Fe3 N12 97.5(8)
C88 N17 Fe3 N12 -92.0(7)
C91 N17 Fe3 N24 -162.0(8)
C88 N17 Fe3 N24 8.5(7)
C68 N15 Fe3 N18 87.4(8)
C69 N15 Fe3 N18 -91.8(10)
C68 N15 Fe3 N17 75(4)
C69 N15 Fe3 N17 -104(3)
C68 N15 Fe3 N25 179.0(8)
C69 N15 Fe3 N25 -0.2(10)
C68 N15 Fe3 N12 -1.0(8)
C69 N15 Fe3 N12 179.8(10)
C68 N15 Fe3 N24 -100.6(8)
C69 N15 Fe3 N24 80.2(10)
C129 N25 Fe3 N18 5.3(4)
C128 N25 Fe3 N18 177.5(4)
C129 N25 Fe3 N17 83.7(4)
C128 N25 Fe3 N17 -104.2(4)
C129 N25 Fe3 N15 -90.6(4)
C128 N25 Fe3 N15 81.6(4)
C129 N25 Fe3 N12 -90(2)
C128 N25 Fe3 N12 82(2)
C129 N25 Fe3 N24 -179.5(4)
C128 N25 Fe3 N24 -7.4(3)
C67 N12 Fe3 N18 -94.3(7)
C64 N12 Fe3 N18 86.6(8)
C67 N12 Fe3 N17 -172.4(7)
C64 N12 Fe3 N17 8.5(9)
C67 N12 Fe3 N15 1.8(7)
C64 N12 Fe3 N15 -177.3(9)
C67 N12 Fe3 N25 2(3)
C64 N12 Fe3 N25 -177.6(19)
C67 N12 Fe3 N24 89.3(7)
C64 N12 Fe3 N24 -89.8(8)
C127 N24 Fe3 N18 35(2)
C124 N24 Fe3 N18 -141.8(18)
C127 N24 Fe3 N17 93.2(7)
C124 N24 Fe3 N17 -83.9(6)
C127 N24 Fe3 N15 -87.2(7)
C124 N24 Fe3 N15 95.7(7)
C127 N24 Fe3 N25 4.1(6)
C124 N24 Fe3 N25 -173.0(7)
C127 N24 Fe3 N12 -167.2(7)
C124 N24 Fe3 N12 15.7(7)
C139 N26 Fe4 N19 -166.8(8)
C136 N26 Fe4 N19 7.7(11)
C139 N26 Fe4 N3 95.1(8)
C136 N26 Fe4 N3 -90.5(11)
C139 N26 Fe4 N27 5.1(8)
C136 N26 Fe4 N27 179.6(11)
C139 N26 Fe4 N4 13(6)
C136 N26 Fe4 N4 -172(5)
C139 N26 Fe4 N20 -87.0(8)
C136 N26 Fe4 N20 87.5(11)
C103 N19 Fe4 N26 86.2(10)
C100 N19 Fe4 N26 -86.6(11)
C103 N19 Fe4 N3 -174.9(10)
C100 N19 Fe4 N3 12.3(11)
C103 N19 Fe4 N27 39(3)
C100 N19 Fe4 N27 -133.3(19)
C103 N19 Fe4 N4 -93.8(10)
C100 N19 Fe4 N4 93.4(11)
C103 N19 Fe4 N20 -2.7(10)
C100 N19 Fe4 N20 -175.5(11)
C19 N3 Fe4 N26 -174.9(10)
C16 N3 Fe4 N26 5.1(11)
C19 N3 Fe4 N19 92.8(10)
C16 N3 Fe4 N19 -87.2(10)
C19 N3 Fe4 N27 -93.4(10)
C16 N3 Fe4 N27 86.6(10)
C19 N3 Fe4 N4 -0.5(10)
C16 N3 Fe4 N4 179.6(11)
C19 N3 Fe4 N20 20(4)
C16 N3 Fe4 N20 -160(3)
C141 N27 Fe4 N26 177.9(11)
C140 N27 Fe4 N26 -7.5(10)
C141 N27 Fe4 N19 -135(2)
C140 N27 Fe4 N19 40(3)
C141 N27 Fe4 N3 79.3(11)
C140 N27 Fe4 N3 -106.1(10)
C141 N27 Fe4 N4 -1.3(11)
C140 N27 Fe4 N4 173.3(10)
C141 N27 Fe4 N20 -93.3(11)
C140 N27 Fe4 N20 81.3(10)
C21 N4 Fe4 N26 -105(6)
C20 N4 Fe4 N26 80(6)
C21 N4 Fe4 N19 75.1(13)
C20 N4 Fe4 N19 -99.7(13)
C21 N4 Fe4 N3 172.4(13)
C20 N4 Fe4 N3 -2.4(12)
C21 N4 Fe4 N27 -96.8(13)
C20 N4 Fe4 N27 88.3(13)
C21 N4 Fe4 N20 -4.8(13)
C20 N4 Fe4 N20 -179.6(13)
C104 N20 Fe4 N26 -87.2(11)
C105 N20 Fe4 N26 86.6(12)
C104 N20 Fe4 N19 4.0(11)
C105 N20 Fe4 N19 177.9(12)
C104 N20 Fe4 N3 78(4)
C105 N20 Fe4 N3 -108(3)
C104 N20 Fe4 N27 -168.6(11)
C105 N20 Fe4 N27 5.3(12)
C104 N20 Fe4 N4 98.2(12)
C105 N20 Fe4 N4 -87.9(12)

loop_
_platon_squeeze_void_nr
_platon_squeeze_void_average_x
_platon_squeeze_void_average_y
_platon_squeeze_void_average_z
_platon_squeeze_void_volume
_platon_squeeze_void_count_electrons
_platon_squeeze_void_content
1 0.425 0.001 -0.073 9412 1731 ' '
2 0.307 0.754 0.170 29 3 ' '
3 0.193 0.254 0.330 29 3 ' '
4 0.807 0.746 0.670 29 3 ' '
5 0.693 0.246 0.830 29 3 ' '
